data_1550036
loop_
_publ_author_name
'Han, Haixiang'
'Wei, Zheng'
'Filatov, Alexander S.'
'Carozza, Jesse C.'
'Alkan, Melisa'
'Rogachev, Andrey Yu'
'Shevtsov, Andrey'
'Abakumov, Artem'
'Pak, Chongin'
'Shatruk, Michael'
'Chen, Yu-Sheng'
'Dikarev, Evgeny V.'

_publ_section_title
;
 Three to Tango Requires a Site-Specific Substitution: Heterotrimetallic
 Molecular Precursors for High-Voltage Rechargeable Batteries
;
_journal_name_full 'Chemical Science'
_journal_paper_doi 10.1039/C8SC03816C
_journal_year 2019
_chemical_formula_moiety 'C55 H95 Co Li Mn O10'
_chemical_formula_sum 'C55 H95 Co Li Mn O10'
_chemical_formula_weight 1037.11
_space_group_crystal_system triclinic
_space_group_IT_number 2
_space_group_name_Hall '-P 1'
_space_group_name_H-M_alt 'P -1'
_symmetry_space_group_name_Hall '-P 1'
_symmetry_space_group_name_H-M 'P -1'
_atom_sites_solution_hydrogens geom
_atom_sites_solution_primary dual
_atom_sites_solution_secondary difmap
_audit_creation_method SHELXL-2018/3
_audit_update_record
;
2018-07-10 deposited with the CCDC.
2018-10-16 downloaded from the CCDC.
;
_cell_angle_alpha 68.6870(10)
_cell_angle_beta 88.4340(10)
_cell_angle_gamma 80.5250(10)
_cell_formula_units_Z 4
_cell_length_a 11.5810(13)
_cell_length_b 20.328(2)
_cell_length_c 27.709(3)
_cell_measurement_reflns_used 9872
_cell_measurement_temperature 100(2)
_cell_measurement_theta_max 28.26
_cell_measurement_theta_min 2.18
_cell_volume 5990.4(11)
_computing_cell_refinement 'SAINT Ver. 6.22  (Bruker-AXS, 2003)'
_computing_data_collection 'SMART Ver. 5.622 (Bruker-AXS, 2003)'
_computing_data_reduction 'SAINT V.8.38A (Bruker AXS Inc., 2017)'
_computing_molecular_graphics 'Xshell v.6.3.1 (Bruker AXS Inc., 2016)'
_computing_publication_material 'APEX3 v.2017.3-0 (Bruker AXS Inc., 2017)'
_computing_structure_refinement 'SHELXL-2018/3 (Sheldrick, 2018)'
_computing_structure_solution 'SHELXT 2014/5 (Sheldrick, 2014)'
_diffrn_ambient_temperature 100(2)
_diffrn_measured_fraction_theta_full 0.991
_diffrn_measured_fraction_theta_max 0.909
_diffrn_measurement_device_type 'Bruker SMART APEX CCD area-detector'
_diffrn_measurement_method '0.30\% \w scans'
_diffrn_radiation_monochromator graphite
_diffrn_radiation_source 'fine-focus sealed tube'
_diffrn_radiation_type MoK\a
_diffrn_radiation_wavelength 0.71073
_diffrn_reflns_av_R_equivalents 0.0333
_diffrn_reflns_av_unetI/netI 0.0604
_diffrn_reflns_Laue_measured_fraction_full 0.991
_diffrn_reflns_Laue_measured_fraction_max 0.909
_diffrn_reflns_limit_h_max 14
_diffrn_reflns_limit_h_min -14
_diffrn_reflns_limit_k_max 26
_diffrn_reflns_limit_k_min -26
_diffrn_reflns_limit_l_max 36
_diffrn_reflns_limit_l_min -36
_diffrn_reflns_number 53088
_diffrn_reflns_point_group_measured_fraction_full 0.991
_diffrn_reflns_point_group_measured_fraction_max 0.909
_diffrn_reflns_theta_full 25.242
_diffrn_reflns_theta_max 28.281
_diffrn_reflns_theta_min 1.558
_exptl_absorpt_coefficient_mu 0.537
_exptl_absorpt_correction_T_max 1
_exptl_absorpt_correction_T_min 0.8790
_exptl_absorpt_correction_type multi-scan
_exptl_absorpt_process_details
;
SADABS-2016/2 (Bruker,2016/2) was 
used for absorption correction. 
Krause, L., Herbst-Irmer, R., 
Sheldrick G.M. & Stalke D.,
 J. Appl. Cryst. 48 (2015) 3-10
;
_exptl_crystal_colour yellow
_exptl_crystal_density_diffrn 1.150
_exptl_crystal_density_meas ?
_exptl_crystal_density_method none
_exptl_crystal_description block
_exptl_crystal_F_000 2240
_exptl_crystal_size_max 0.350
_exptl_crystal_size_mid 0.320
_exptl_crystal_size_min 0.180
_refine_diff_density_max 0.777
_refine_diff_density_min -0.563
_refine_diff_density_rms 0.067
_refine_ls_extinction_method none
_refine_ls_goodness_of_fit_ref 1.024
_refine_ls_hydrogen_treatment constr
_refine_ls_matrix_type full
_refine_ls_number_parameters 1857
_refine_ls_number_reflns 27027
_refine_ls_number_restraints 3733
_refine_ls_restrained_S_all 0.965
_refine_ls_R_factor_all 0.0918
_refine_ls_R_factor_gt 0.0554
_refine_ls_shift/su_max 0.001
_refine_ls_shift/su_mean 0.000
_refine_ls_structure_factor_coef Fsqd
_refine_ls_weighting_details 'w=1/[\s^2^(Fo^2^)+(0.0772P)^2^+0.6569P] where P=(Fo^2^+2Fc^2^)/3'
_refine_ls_weighting_scheme calc
_refine_ls_wR_factor_gt 0.1326
_refine_ls_wR_factor_ref 0.1553
_reflns_Friedel_coverage 0.000
_reflns_number_gt 17628
_reflns_number_total 27027
_reflns_threshold_expression 'I > 2\s(I)'
_cod_data_source_file c8sc03816c3.cif
_cod_data_source_block LiMnCothd5
_cod_depositor_comments
;
The following automatic conversions were performed:

'_exptl_crystal_density_meas' value 'not measured' was changed to '?'
- the value is perceived as not measured.

Automatic conversion script
Id: cif_fix_values 4973 2017-02-22 13:04:09Z antanas 
;
_cod_original_cell_volume 5990.2(12)
_cod_database_code 1550036
_shelx_shelxl_version_number 2018/3
_shelx_space_group_comment
;
The symmetry employed for this shelxl refinement is uniquely defined
by the following loop, which should always be used as a source of
symmetry information in preference to the above space-group names.
They are only intended as comments.
;
_shelx_estimated_absorpt_t_min 0.834
_shelx_estimated_absorpt_t_max 0.909

loop_
_space_group_symop_operation_xyz
'x, y, z'
'-x, -y, -z'

loop_
_atom_site_label
_atom_site_type_symbol
_atom_site_fract_x
_atom_site_fract_y
_atom_site_fract_z
_atom_site_U_iso_or_equiv
_atom_site_adp_type
_atom_site_occupancy
_atom_site_site_symmetry_order
_atom_site_calc_flag
_atom_site_refinement_flags_posn
_atom_site_refinement_flags_adp
_atom_site_refinement_flags_occupancy
_atom_site_disorder_assembly
_atom_site_disorder_group
Li1 Li 0.2920(4) 0.1888(2) 0.79985(17) 0.0322(10) Uani 1 1 d . . . . .
Mn1 Mn 0.41613(3) 0.25641(2) 0.85266(2) 0.02260(9) Uani 1 1 d . . . . .
Co1 Co 0.43580(3) 0.28713(2) 0.73460(2) 0.02609(9) Uani 1 1 d . . . . .
Li2 Li 0.6240(13) 0.8170(9) 0.7031(5) 0.032(3) Uani 0.5 1 d . . P A 1
Mn2 Mn 0.7884(3) 0.7542(3) 0.6476(2) 0.0319(6) Uani 0.5 1 d . . P A 1
Co2 Co 0.81631(15) 0.71807(17) 0.76704(12) 0.0248(3) Uani 0.5 1 d . . P A 1
Li2X Li 0.6194(14) 0.8241(8) 0.6783(6) 0.043(4) Uani 0.5 1 d . . P B 2
Co2X Co 0.8179(3) 0.7469(2) 0.64521(18) 0.0330(6) Uani 0.5 1 d . . P B 2
Mn2X Mn 0.78063(17) 0.72301(18) 0.76120(13) 0.0262(4) Uani 0.5 1 d . . P B 2
O1 O 0.27644(15) 0.19334(9) 0.87079(7) 0.0296(4) Uani 1 1 d . U . . .
O2 O 0.20115(16) 0.11997(10) 0.80920(7) 0.0351(4) Uani 1 1 d . U . . .
O3 O 0.29661(15) 0.24275(9) 0.71962(7) 0.0288(4) Uani 1 1 d . U . . .
O4 O 0.30329(14) 0.31465(9) 0.78270(6) 0.0246(4) Uani 1 1 d . U . . .
O5 O 0.40379(15) 0.38650(9) 0.67983(6) 0.0285(4) Uani 1 1 d . U . . .
O6 O 0.55110(15) 0.25485(9) 0.68986(7) 0.0312(4) Uani 1 1 d . U . . .
O7 O 0.54954(14) 0.29875(8) 0.78936(6) 0.0248(4) Uani 1 1 d . U . . .
O8 O 0.46043(13) 0.18419(8) 0.80432(6) 0.0227(4) Uani 1 1 d . U . . .
O9 O 0.54475(14) 0.19584(9) 0.90935(6) 0.0279(4) Uani 1 1 d . U . . .
O10 O 0.41241(15) 0.33492(9) 0.88327(6) 0.0271(4) Uani 1 1 d . U . . .
C4 C 0.2021(2) 0.16033(15) 0.95825(10) 0.0346(6) Uani 1 1 d . U . . .
C5 C 0.2143(2) 0.15362(14) 0.90438(10) 0.0289(6) Uani 1 1 d . U . . .
C6 C 0.1553(2) 0.10432(14) 0.89545(10) 0.0332(6) Uani 1 1 d . U . . .
H6 H 0.111040 0.078456 0.923152 0.040 Uiso 1 1 calc R U . . .
C7 C 0.1540(2) 0.08845(14) 0.84980(10) 0.0300(6) Uani 1 1 d . U . . .
C8 C 0.0959(2) 0.02497(14) 0.84967(11) 0.0340(6) Uani 1 1 d . U . . .
C9 C 0.1983(3) -0.03407(15) 0.85003(13) 0.0453(7) Uani 1 1 d . U . . .
H9A H 0.246958 -0.048376 0.881709 0.068 Uiso 1 1 calc R U . . .
H9B H 0.245707 -0.015836 0.819711 0.068 Uiso 1 1 calc R U . . .
H9C H 0.167345 -0.075573 0.848902 0.068 Uiso 1 1 calc R U . . .
C10 C 0.0229(2) 0.04778(15) 0.79961(11) 0.0383(7) Uani 1 1 d . U . . .
H10S H 0.072362 0.064989 0.769874 0.057 Uiso 1 1 calc R U . . .
H10T H -0.041498 0.086252 0.798539 0.057 Uiso 1 1 calc R U . . .
H10U H -0.009217 0.006784 0.798208 0.057 Uiso 1 1 calc R U . . .
C11 C 0.0192(3) -0.00340(16) 0.89587(12) 0.0432(7) Uani 1 1 d . U . . .
H11D H -0.041996 0.035529 0.896938 0.065 Uiso 1 1 calc R U . . .
H11E H 0.067497 -0.022216 0.927974 0.065 Uiso 1 1 calc R U . . .
H11F H -0.017225 -0.041749 0.892347 0.065 Uiso 1 1 calc R U . . .
C12 C 0.2303(2) 0.26831(16) 0.61717(11) 0.0365(6) Uani 1 1 d . U . . .
H12A H 0.254128 0.315351 0.600893 0.055 Uiso 1 1 calc R U . . .
H12B H 0.195609 0.255314 0.590717 0.055 Uiso 1 1 calc R U . . .
H12C H 0.298979 0.232437 0.633720 0.055 Uiso 1 1 calc R U . . .
C13 C 0.0327(2) 0.32713(15) 0.63328(11) 0.0363(6) Uani 1 1 d . U . . .
H13A H -0.003611 0.314314 0.607124 0.054 Uiso 1 1 calc R U . . .
H13B H 0.056574 0.374128 0.616770 0.054 Uiso 1 1 calc R U . . .
H13C H -0.023690 0.328945 0.659960 0.054 Uiso 1 1 calc R U . . .
C14 C 0.1399(2) 0.27117(14) 0.65813(9) 0.0280(5) Uani 1 1 d . U . . .
C15 C 0.1034(3) 0.19728(15) 0.68280(11) 0.0379(7) Uani 1 1 d . U . . .
H15A H 0.171940 0.161656 0.699868 0.057 Uiso 1 1 calc R U . . .
H15B H 0.070919 0.184277 0.655849 0.057 Uiso 1 1 calc R U . . .
H15C H 0.044000 0.198646 0.708445 0.057 Uiso 1 1 calc R U . . .
C16 C 0.2006(2) 0.28517(13) 0.70118(9) 0.0262(5) Uani 1 1 d . U . . .
C17 C 0.1532(2) 0.33983(13) 0.71954(10) 0.0282(5) Uani 1 1 d . U . . .
H17 H 0.082020 0.369868 0.703771 0.034 Uiso 1 1 calc R U . . .
C18 C 0.2051(2) 0.35209(13) 0.75956(9) 0.0262(5) Uani 1 1 d . U . . .
C19 C 0.1491(2) 0.41017(13) 0.78003(9) 0.0262(5) Uani 1 1 d . U . . .
C20 C 0.2414(2) 0.45659(14) 0.77938(11) 0.0360(6) Uani 1 1 d . U . . .
H20A H 0.263357 0.480526 0.743600 0.054 Uiso 1 1 calc R U . . .
H20B H 0.310862 0.426254 0.800079 0.054 Uiso 1 1 calc R U . . .
H20C H 0.209113 0.492644 0.794053 0.054 Uiso 1 1 calc R U . . .
C21 C 0.1141(2) 0.37077(16) 0.83610(10) 0.0370(6) Uani 1 1 d . U . . .
H21D H 0.183729 0.340756 0.856807 0.055 Uiso 1 1 calc R U . . .
H21E H 0.056462 0.340624 0.835783 0.055 Uiso 1 1 calc R U . . .
H21F H 0.079991 0.405948 0.851263 0.055 Uiso 1 1 calc R U . . .
C22 C 0.0404(2) 0.45819(15) 0.74834(11) 0.0368(6) Uani 1 1 d . U . . .
H22D H -0.020198 0.429153 0.749744 0.055 Uiso 1 1 calc R U . . .
H22E H 0.061071 0.481224 0.712239 0.055 Uiso 1 1 calc R U . . .
H22F H 0.010678 0.494964 0.762723 0.055 Uiso 1 1 calc R U . . .
C23 C 0.3119(3) 0.52179(15) 0.62610(12) 0.0469(8) Uani 1 1 d . U . . .
H23D H 0.277778 0.569384 0.601810 0.070 Uiso 1 1 calc R U . . .
H23E H 0.360100 0.526752 0.652694 0.070 Uiso 1 1 calc R U . . .
H23F H 0.248971 0.495369 0.642605 0.070 Uiso 1 1 calc R U . . .
C24 C 0.4879(3) 0.52163(16) 0.57187(12) 0.0521(9) Uani 1 1 d . U . . .
H24D H 0.539427 0.522242 0.599123 0.078 Uiso 1 1 calc R U . . .
H24E H 0.455135 0.570879 0.549977 0.078 Uiso 1 1 calc R U . . .
H24F H 0.532940 0.497766 0.550647 0.078 Uiso 1 1 calc R U . . .
C25 C 0.3881(3) 0.48093(14) 0.59669(10) 0.0364(6) Uani 1 1 d . U . . .
C26 C 0.3120(3) 0.47502(17) 0.55444(11) 0.0483(8) Uani 1 1 d . U . . .
H26A H 0.281213 0.523085 0.529875 0.072 Uiso 1 1 calc R U . . .
H26B H 0.246773 0.450522 0.570405 0.072 Uiso 1 1 calc R U . . .
H26C H 0.359538 0.447683 0.536071 0.072 Uiso 1 1 calc R U . . .
C27 C 0.4393(2) 0.40490(13) 0.63394(10) 0.0284(5) Uani 1 1 d . U . . .
C28 C 0.5189(2) 0.36125(15) 0.61493(11) 0.0360(6) Uani 1 1 d . U . . .
H28 H 0.539594 0.381512 0.579804 0.043 Uiso 1 1 calc R U . . .
C29 C 0.5709(2) 0.29055(14) 0.64281(10) 0.0314(6) Uani 1 1 d . U . . .
C30 C 0.6571(3) 0.24833(16) 0.61687(12) 0.0421(7) Uani 1 1 d . U . . .
C31 C 0.7612(3) 0.2063(2) 0.65537(15) 0.0678(11) Uani 1 1 d . U . . .
H31A H 0.731691 0.176723 0.688229 0.102 Uiso 1 1 calc R U . . .
H31B H 0.805098 0.240036 0.661459 0.102 Uiso 1 1 calc R U . . .
H31C H 0.812941 0.175485 0.640810 0.102 Uiso 1 1 calc R U . . .
C32 C 0.7061(4) 0.2952(2) 0.56778(16) 0.0913(16) Uani 1 1 d . U . . .
H32A H 0.736631 0.333488 0.574285 0.137 Uiso 1 1 calc R U . . .
H32B H 0.643919 0.316225 0.540650 0.137 Uiso 1 1 calc R U . . .
H32C H 0.769436 0.266297 0.556497 0.137 Uiso 1 1 calc R U . . .
C33 C 0.5926(3) 0.1937(2) 0.60860(16) 0.0696(11) Uani 1 1 d . U . . .
H33A H 0.528648 0.218583 0.582743 0.104 Uiso 1 1 calc R U . . .
H33B H 0.560536 0.165995 0.641407 0.104 Uiso 1 1 calc R U . . .
H33C H 0.647156 0.161409 0.596320 0.104 Uiso 1 1 calc R U . . .
C34 C 0.7487(2) 0.33500(14) 0.82667(11) 0.0336(6) Uani 1 1 d . U . . .
H34A H 0.674041 0.367775 0.821447 0.050 Uiso 1 1 calc R U . . .
H34B H 0.813511 0.362135 0.821509 0.050 Uiso 1 1 calc R U . . .
H34C H 0.754484 0.299301 0.861993 0.050 Uiso 1 1 calc R U . . .
C35 C 0.7427(2) 0.35310(14) 0.73211(10) 0.0344(6) Uani 1 1 d . U . . .
H35A H 0.807027 0.380680 0.726005 0.052 Uiso 1 1 calc R U . . .
H35B H 0.667750 0.385467 0.727800 0.052 Uiso 1 1 calc R U . . .
H35C H 0.745127 0.328885 0.707211 0.052 Uiso 1 1 calc R U . . .
C36 C 0.8737(2) 0.24767(14) 0.79432(12) 0.0359(6) Uani 1 1 d . U . . .
H36A H 0.883198 0.212663 0.829894 0.054 Uiso 1 1 calc R U . . .
H36B H 0.936852 0.276245 0.787401 0.054 Uiso 1 1 calc R U . . .
H36C H 0.876794 0.222514 0.769988 0.054 Uiso 1 1 calc R U . . .
C37 C 0.7553(2) 0.29701(13) 0.78755(10) 0.0275(5) Uani 1 1 d . U . . .
C38 C 0.6503(2) 0.25805(13) 0.79504(9) 0.0236(5) Uani 1 1 d . U . . .
C39 C 0.6623(2) 0.18408(13) 0.80634(9) 0.0240(5) Uani 1 1 d . U . . .
H39 H 0.738883 0.156759 0.811136 0.029 Uiso 1 1 calc R U . . .
C40 C 0.5666(2) 0.14922(13) 0.81077(9) 0.0228(5) Uani 1 1 d . U . . .
C41 C 0.5763(2) 0.06896(13) 0.82345(10) 0.0254(5) Uani 1 1 d . U . . .
C42 C 0.5161(2) 0.05859(14) 0.77832(11) 0.0337(6) Uani 1 1 d . U . . .
H42A H 0.555777 0.080365 0.746122 0.051 Uiso 1 1 calc R U . . .
H42B H 0.433803 0.081517 0.774621 0.051 Uiso 1 1 calc R U . . .
H42C H 0.520516 0.007318 0.785547 0.051 Uiso 1 1 calc R U . . .
C43 C 0.7034(2) 0.03025(14) 0.83049(12) 0.0352(6) Uani 1 1 d . U . . .
H43A H 0.741931 0.036520 0.859215 0.053 Uiso 1 1 calc R U . . .
H43B H 0.745013 0.050372 0.798562 0.053 Uiso 1 1 calc R U . . .
H43C H 0.704667 -0.020890 0.838194 0.053 Uiso 1 1 calc R U . . .
C44 C 0.5120(2) 0.03759(14) 0.87361(10) 0.0342(6) Uani 1 1 d . U . . .
H44A H 0.429680 0.060574 0.868739 0.051 Uiso 1 1 calc R U . . .
H44B H 0.548565 0.046183 0.901782 0.051 Uiso 1 1 calc R U . . .
H44C H 0.516739 -0.014057 0.882403 0.051 Uiso 1 1 calc R U . . .
C45 C 0.6199(3) 0.09467(15) 1.01430(11) 0.0404(7) Uani 1 1 d . U . . .
H45A H 0.677264 0.053856 1.035491 0.061 Uiso 1 1 calc R U . . .
H45B H 0.572741 0.079326 0.992769 0.061 Uiso 1 1 calc R U . . .
H45C H 0.568609 0.112899 1.036963 0.061 Uiso 1 1 calc R U . . .
C46 C 0.7695(2) 0.12452(15) 0.94582(11) 0.0369(6) Uani 1 1 d . U . . .
H46A H 0.725720 0.107129 0.924451 0.055 Uiso 1 1 calc R U . . .
H46B H 0.826897 0.084940 0.968349 0.055 Uiso 1 1 calc R U . . .
H46C H 0.810228 0.162487 0.923349 0.055 Uiso 1 1 calc R U . . .
C47 C 0.6844(2) 0.15429(14) 0.97922(10) 0.0302(6) Uani 1 1 d . U . . .
C48 C 0.7538(2) 0.18099(16) 1.01260(11) 0.0387(7) Uani 1 1 d . U . . .
H48A H 0.816688 0.142590 1.032178 0.058 Uiso 1 1 calc R U . . .
H48B H 0.701434 0.195210 1.036754 0.058 Uiso 1 1 calc R U . . .
H48C H 0.787796 0.222264 0.990209 0.058 Uiso 1 1 calc R U . . .
C49 C 0.5899(2) 0.21323(13) 0.94339(9) 0.0255(5) Uani 1 1 d . U . . .
C50 C 0.5571(2) 0.27827(14) 0.95070(10) 0.0290(6) Uani 1 1 d . U . . .
H50 H 0.597198 0.284916 0.977609 0.035 Uiso 1 1 calc R U . . .
C51 C 0.4707(2) 0.33404(13) 0.92188(9) 0.0263(5) Uani 1 1 d . U . . .
C52 C 0.3065(3) 0.41131(19) 0.94475(14) 0.0531(9) Uani 1 1 d . U . . .
H52A H 0.289933 0.370616 0.974915 0.080 Uiso 1 1 calc R U . . .
H52B H 0.263385 0.413364 0.914154 0.080 Uiso 1 1 calc R U . . .
H52C H 0.281958 0.455780 0.951215 0.080 Uiso 1 1 calc R U . . .
C53 C 0.4379(2) 0.40220(14) 0.93535(10) 0.0322(6) Uani 1 1 d . U . . .
C54 C 0.4637(3) 0.46516(15) 0.88789(12) 0.0489(8) Uani 1 1 d . U . . .
H54A H 0.420941 0.466503 0.857415 0.073 Uiso 1 1 calc R U . . .
H54B H 0.547960 0.459364 0.881985 0.073 Uiso 1 1 calc R U . . .
H54C H 0.438719 0.509974 0.893834 0.073 Uiso 1 1 calc R U . . .
C55 C 0.5054(3) 0.40038(17) 0.98246(12) 0.0496(8) Uani 1 1 d . U . . .
H55A H 0.589398 0.395444 0.976026 0.074 Uiso 1 1 calc R U . . .
H55B H 0.490356 0.359612 1.012924 0.074 Uiso 1 1 calc R U . . .
H55C H 0.479678 0.444925 0.988696 0.074 Uiso 1 1 calc R U . . .
O14 O 0.7900(14) 0.8224(8) 0.7000(3) 0.0248(14) Uani 0.5 1 d . U P A 1
C1 C 0.2717(3) 0.21384(18) 0.96432(13) 0.0388(8) Uani 0.893(4) 1 d . U P C 1
H1A H 0.260682 0.216139 0.998902 0.058 Uiso 0.893(4) 1 calc R U P C 1
H1B H 0.244578 0.261185 0.937969 0.058 Uiso 0.893(4) 1 calc R U P C 1
H1C H 0.355002 0.198844 0.960035 0.058 Uiso 0.893(4) 1 calc R U P C 1
C2 C 0.0713(3) 0.1875(3) 0.96441(16) 0.0570(12) Uani 0.893(4) 1 d . U P C 1
H2A H 0.047295 0.235240 0.938019 0.086 Uiso 0.893(4) 1 calc R U P C 1
H2B H 0.060765 0.189935 0.998968 0.086 Uiso 0.893(4) 1 calc R U P C 1
H2C H 0.023158 0.154447 0.960136 0.086 Uiso 0.893(4) 1 calc R U P C 1
C3 C 0.2436(4) 0.08794(19) 1.00160(13) 0.0544(11) Uani 0.893(4) 1 d . U P C 1
H3A H 0.238494 0.093877 1.035192 0.082 Uiso 0.893(4) 1 calc R U P C 1
H3B H 0.325022 0.070139 0.996256 0.082 Uiso 0.893(4) 1 calc R U P C 1
H3C H 0.193920 0.053571 1.001064 0.082 Uiso 0.893(4) 1 calc R U P C 1
C56 C 0.7706(15) 0.5217(10) 0.9456(8) 0.047(3) Uani 0.5 1 d . U P A 1
H56A H 0.759388 0.472931 0.966773 0.071 Uiso 0.5 1 calc R U P A 1
H56B H 0.695843 0.549711 0.928585 0.071 Uiso 0.5 1 calc R U P A 1
H56C H 0.799275 0.544199 0.967709 0.071 Uiso 0.5 1 calc R U P A 1
C57 C 0.813(2) 0.4786(10) 0.8725(8) 0.043(4) Uani 0.5 1 d . U P A 1
H57A H 0.736245 0.504211 0.856442 0.064 Uiso 0.5 1 calc R U P A 1
H57B H 0.805612 0.429884 0.895578 0.064 Uiso 0.5 1 calc R U P A 1
H57C H 0.868202 0.476411 0.845518 0.064 Uiso 0.5 1 calc R U P A 1
C58 C 0.9791(12) 0.4792(9) 0.9291(6) 0.041(3) Uani 0.5 1 d . U P A 1
H58A H 0.975501 0.428148 0.946490 0.062 Uiso 0.5 1 calc R U P A 1
H58B H 1.001988 0.498423 0.954466 0.062 Uiso 0.5 1 calc R U P A 1
H58C H 1.037029 0.485333 0.902015 0.062 Uiso 0.5 1 calc R U P A 1
C59 C 0.8593(18) 0.5191(10) 0.9048(7) 0.029(3) Uani 0.5 1 d . U P A 1
C60 C 0.867(3) 0.5959(12) 0.8681(8) 0.0248(19) Uani 0.5 1 d . U P A 1
C61 C 0.9154(15) 0.6390(7) 0.8897(5) 0.025(2) Uani 0.5 1 d . U P A 1
H61 H 0.937944 0.618136 0.925466 0.030 Uiso 0.5 1 calc R U P A 1
O11 O 0.8367(16) 0.6144(10) 0.8190(8) 0.0229(17) Uani 0.5 1 d . U P A 1
C62 C 0.9330(13) 0.7081(6) 0.8638(4) 0.027(2) Uani 0.5 1 d . U P A 1
O12 O 0.9070(6) 0.7458(5) 0.8156(4) 0.0283(16) Uani 0.5 1 d . U P A 1
C63 C 0.9894(8) 0.7499(5) 0.8912(3) 0.0324(17) Uani 0.5 1 d . U P A 1
C64 C 0.8966(17) 0.8136(11) 0.8898(10) 0.044(3) Uani 0.5 1 d . U P A 1
H64A H 0.829199 0.796089 0.909525 0.066 Uiso 0.5 1 calc R U P A 1
H64B H 0.871126 0.842520 0.853802 0.066 Uiso 0.5 1 calc R U P A 1
H64C H 0.929915 0.843018 0.905243 0.066 Uiso 0.5 1 calc R U P A 1
C65 C 1.0957(7) 0.7762(5) 0.8605(3) 0.053(2) Uani 0.5 1 d . U P A 1
H65A H 1.070806 0.805523 0.824500 0.079 Uiso 0.5 1 calc R U P A 1
H65B H 1.130329 0.804956 0.876128 0.079 Uiso 0.5 1 calc R U P A 1
H65C H 1.153984 0.734937 0.861285 0.079 Uiso 0.5 1 calc R U P A 1
C66 C 1.0262(9) 0.7041(5) 0.9474(3) 0.051(2) Uani 0.5 1 d . U P A 1
H66A H 1.085064 0.662944 0.948438 0.077 Uiso 0.5 1 calc R U P A 1
H66B H 0.957657 0.687044 0.966320 0.077 Uiso 0.5 1 calc R U P A 1
H66C H 1.059397 0.732782 0.963465 0.077 Uiso 0.5 1 calc R U P A 1
C67 C 1.159(4) 0.670(2) 0.6717(11) 0.040(3) Uani 0.5 1 d . U P A 1
H67A H 1.091774 0.645753 0.674037 0.061 Uiso 0.5 1 calc R U P A 1
H67B H 1.164069 0.703398 0.636025 0.061 Uiso 0.5 1 calc R U P A 1
H67C H 1.231083 0.634627 0.681523 0.061 Uiso 0.5 1 calc R U P A 1
C68 C 1.153(2) 0.6509(13) 0.7752(7) 0.0359(19) Uani 0.5 1 d . U P A 1
H68A H 1.230075 0.620456 0.783041 0.054 Uiso 0.5 1 calc R U P A 1
H68B H 1.091979 0.620926 0.780900 0.054 Uiso 0.5 1 calc R U P A 1
H68C H 1.141148 0.678590 0.798002 0.054 Uiso 0.5 1 calc R U P A 1
C69 C 1.2375(19) 0.7555(11) 0.7129(5) 0.040(2) Uani 0.5 1 d . U P A 1
H69A H 1.246343 0.792205 0.678940 0.059 Uiso 0.5 1 calc R U P A 1
H69B H 1.312603 0.723665 0.724847 0.059 Uiso 0.5 1 calc R U P A 1
H69C H 1.212624 0.778652 0.737785 0.059 Uiso 0.5 1 calc R U P A 1
C70A C 1.145(2) 0.7116(11) 0.7082(6) 0.0288(16) Uani 0.5 1 d . U P A 1
C71 C 1.017(2) 0.7509(12) 0.7016(6) 0.0257(15) Uani 0.5 1 d . U P A 1
C72 C 0.994(2) 0.8202(12) 0.7001(7) 0.0283(18) Uani 0.5 1 d . U P A 1
H72 H 1.057708 0.843016 0.702755 0.034 Uiso 0.5 1 calc R U P A 1
C73 C 0.8798(15) 0.8577(9) 0.6946(5) 0.0239(17) Uani 0.5 1 d . U P A 1
C74 C 0.8471(16) 0.9395(10) 0.6821(6) 0.027(3) Uani 0.5 1 d . U P A 1
C75 C 0.7741(18) 0.9486(14) 0.7262(7) 0.037(3) Uani 0.5 1 d . U P A 1
H75A H 0.821012 0.926544 0.758733 0.056 Uiso 0.5 1 calc R U P A 1
H75B H 0.705089 0.925380 0.729117 0.056 Uiso 0.5 1 calc R U P A 1
H75C H 0.748879 0.999708 0.719367 0.056 Uiso 0.5 1 calc R U P A 1
C76 C 0.955(2) 0.9735(15) 0.6790(9) 0.040(3) Uani 0.5 1 d . U P A 1
H76A H 1.001811 0.968382 0.650296 0.061 Uiso 0.5 1 calc R U P A 1
H76B H 1.001104 0.949789 0.711591 0.061 Uiso 0.5 1 calc R U P A 1
H76C H 0.931114 1.024450 0.673180 0.061 Uiso 0.5 1 calc R U P A 1
C77 C 0.7780(18) 0.9730(12) 0.6304(6) 0.035(3) Uani 0.5 1 d . U P A 1
H77A H 0.712535 0.947533 0.631593 0.053 Uiso 0.5 1 calc R U P A 1
H77B H 0.829521 0.969434 0.602516 0.053 Uiso 0.5 1 calc R U P A 1
H77C H 0.747745 1.023488 0.624007 0.053 Uiso 0.5 1 calc R U P A 1
C78 C 0.4267(4) 0.6769(3) 0.8709(2) 0.0300(11) Uani 0.5 1 d . U P A 1
H78A H 0.373777 0.674168 0.844967 0.045 Uiso 0.5 1 calc R U P A 1
H78B H 0.380642 0.689560 0.897414 0.045 Uiso 0.5 1 calc R U P A 1
H78C H 0.477141 0.630461 0.887174 0.045 Uiso 0.5 1 calc R U P A 1
C79 C 0.4240(5) 0.8085(3) 0.8205(2) 0.0326(12) Uani 0.5 1 d . U P A 1
H79A H 0.381157 0.820872 0.847837 0.049 Uiso 0.5 1 calc R U P A 1
H79B H 0.368136 0.807131 0.795073 0.049 Uiso 0.5 1 calc R U P A 1
H79C H 0.473386 0.844517 0.803292 0.049 Uiso 0.5 1 calc R U P A 1
C80 C 0.5866(5) 0.7380(3) 0.8855(2) 0.0328(13) Uani 0.5 1 d . U P A 1
H80A H 0.636439 0.691295 0.901818 0.049 Uiso 0.5 1 calc R U P A 1
H80B H 0.541200 0.751055 0.911954 0.049 Uiso 0.5 1 calc R U P A 1
H80C H 0.635790 0.774240 0.868432 0.049 Uiso 0.5 1 calc R U P A 1
C81 C 0.5021(4) 0.7339(3) 0.84474(18) 0.0222(10) Uani 0.5 1 d . U P A 1
C82 C 0.5742(4) 0.7214(2) 0.80067(18) 0.0215(9) Uani 0.5 1 d . U P A 1
C83 C 0.5588(4) 0.6684(2) 0.78138(18) 0.0227(10) Uani 0.5 1 d . U P A 1
H83 H 0.502072 0.638808 0.796789 0.027 Uiso 0.5 1 calc R U P A 1
C84 C 0.6217(4) 0.6565(2) 0.74100(17) 0.0209(9) Uani 0.5 1 d . U P A 1
C85 C 0.7193(10) 0.5538(5) 0.7187(3) 0.033(2) Uani 0.5 1 d . U P A 1
H85A H 0.757610 0.525719 0.752786 0.050 Uiso 0.5 1 calc R U P A 1
H85B H 0.768321 0.588314 0.698264 0.050 Uiso 0.5 1 calc R U P A 1
H85C H 0.708524 0.521642 0.700689 0.050 Uiso 0.5 1 calc R U P A 1
C86 C 0.5511(5) 0.6382(3) 0.6642(2) 0.0335(12) Uani 0.5 1 d . U P A 1
H86A H 0.610978 0.663081 0.642919 0.050 Uiso 0.5 1 calc R U P A 1
H86B H 0.482696 0.673396 0.664850 0.050 Uiso 0.5 1 calc R U P A 1
H86C H 0.527690 0.605125 0.649425 0.050 Uiso 0.5 1 calc R U P A 1
C87 C 0.5174(5) 0.5509(3) 0.7530(2) 0.0363(13) Uani 0.5 1 d . U P A 1
H87A H 0.443207 0.583280 0.750311 0.054 Uiso 0.5 1 calc R U P A 1
H87B H 0.542368 0.526124 0.789539 0.054 Uiso 0.5 1 calc R U P A 1
H87C H 0.506918 0.515569 0.737724 0.054 Uiso 0.5 1 calc R U P A 1
C88 C 0.606(3) 0.5918(15) 0.7254(14) 0.0306(17) Uani 0.5 1 d . U P A 1
O15 O 0.6510(3) 0.76234(19) 0.78382(14) 0.0235(7) Uani 0.5 1 d . U P A 1
O16 O 0.7022(13) 0.6935(8) 0.7189(3) 0.0298(19) Uani 0.5 1 d . U P A 1
C100 C 0.6498(7) 0.8933(7) 0.5168(3) 0.110(4) Uani 0.5 1 d . U P A 1
H10A H 0.662703 0.886992 0.483546 0.165 Uiso 0.5 1 calc R U P A 1
H10B H 0.718702 0.869071 0.539968 0.165 Uiso 0.5 1 calc R U P A 1
H10C H 0.636931 0.944534 0.511087 0.165 Uiso 0.5 1 calc R U P A 1
C101 C 0.5477(11) 0.7877(5) 0.5432(4) 0.079(2) Uani 0.5 1 d . U P A 1
H10D H 0.603382 0.754941 0.570782 0.119 Uiso 0.5 1 calc R U P A 1
H10E H 0.573129 0.784919 0.509822 0.119 Uiso 0.5 1 calc R U P A 1
H10F H 0.469797 0.774201 0.550098 0.119 Uiso 0.5 1 calc R U P A 1
C102 C 0.4386(6) 0.9044(4) 0.5053(2) 0.0542(18) Uani 0.5 1 d . U P A 1
H10G H 0.448509 0.898230 0.471911 0.081 Uiso 0.5 1 calc R U P A 1
H10H H 0.433126 0.955179 0.500060 0.081 Uiso 0.5 1 calc R U P A 1
H10I H 0.366860 0.887493 0.520817 0.081 Uiso 0.5 1 calc R U P A 1
C103 C 0.5430(5) 0.8615(4) 0.5413(2) 0.0427(14) Uani 0.5 1 d . U P A 1
C104 C 0.5372(4) 0.8622(3) 0.59698(19) 0.0283(11) Uani 0.5 1 d . U P A 1
C105 C 0.4513(4) 0.9103(3) 0.60767(19) 0.0284(11) Uani 0.5 1 d . U P A 1
H105 H 0.395510 0.937260 0.580269 0.034 Uiso 0.5 1 calc R U P A 1
C106 C 0.4350(5) 0.9250(3) 0.6536(2) 0.0257(11) Uani 0.5 1 d D U P A 1
C107 C 0.3468(6) 0.9894(4) 0.6559(2) 0.034(2) Uani 0.5 1 d D U P A 1
C108 C 0.421(2) 1.0475(10) 0.6513(9) 0.048(3) Uani 0.5 1 d D U P A 1
H10J H 0.461577 1.059178 0.618517 0.072 Uiso 0.5 1 calc R U P A 1
H10K H 0.478390 1.029878 0.680287 0.072 Uiso 0.5 1 calc R U P A 1
H10L H 0.369601 1.090569 0.652095 0.072 Uiso 0.5 1 calc R U P A 1
C109 C 0.2906(7) 0.9671(4) 0.7091(3) 0.0443(18) Uani 0.5 1 d D U P A 1
H10M H 0.352180 0.946512 0.736515 0.067 Uiso 0.5 1 calc R U P A 1
H10N H 0.240906 0.931476 0.711627 0.067 Uiso 0.5 1 calc R U P A 1
H10O H 0.242862 1.009238 0.713144 0.067 Uiso 0.5 1 calc R U P A 1
C110 C 0.2510(5) 1.0151(4) 0.6130(3) 0.0470(18) Uani 0.5 1 d D U P A 1
H11A H 0.211236 0.975218 0.615140 0.071 Uiso 0.5 1 calc R U P A 1
H11B H 0.286270 1.032842 0.579125 0.071 Uiso 0.5 1 calc R U P A 1
H11C H 0.194030 1.053804 0.617353 0.071 Uiso 0.5 1 calc R U P A 1
O19 O 0.6161(3) 0.8204(2) 0.63065(14) 0.0260(8) Uani 0.5 1 d . U P A 1
O20 O 0.4988(4) 0.8884(2) 0.69555(18) 0.0316(9) Uani 0.5 1 d . U P A 1
O17 O 0.8261(19) 0.6800(10) 0.6127(8) 0.032(3) Uani 0.5 1 d . U P A 1
O18 O 0.9010(15) 0.8143(7) 0.5950(5) 0.0339(19) Uani 0.5 1 d . U P A 1
C89 C 0.946(4) 0.5467(15) 0.6072(13) 0.063(3) Uani 0.5 1 d . U P A 1
H89A H 0.961037 0.505189 0.596492 0.094 Uiso 0.5 1 calc R U P A 1
H89B H 0.885805 0.540071 0.633088 0.094 Uiso 0.5 1 calc R U P A 1
H89C H 1.018847 0.551515 0.622156 0.094 Uiso 0.5 1 calc R U P A 1
C90 C 0.7773(15) 0.6141(8) 0.5447(7) 0.054(3) Uani 0.5 1 d . U P A 1
H90A H 0.728059 0.608902 0.574798 0.081 Uiso 0.5 1 calc R U P A 1
H90B H 0.775508 0.574050 0.533228 0.081 Uiso 0.5 1 calc R U P A 1
H90C H 0.747555 0.659277 0.516524 0.081 Uiso 0.5 1 calc R U P A 1
C91 C 0.9847(14) 0.6155(7) 0.5149(6) 0.054(3) Uani 0.5 1 d . U P A 1
H91A H 0.991890 0.569587 0.510100 0.082 Uiso 0.5 1 calc R U P A 1
H91B H 1.062403 0.623281 0.522581 0.082 Uiso 0.5 1 calc R U P A 1
H91C H 0.950980 0.654269 0.483225 0.082 Uiso 0.5 1 calc R U P A 1
C92 C 0.9053(14) 0.6144(7) 0.5600(6) 0.038(3) Uani 0.5 1 d . U P A 1
C93 C 0.9032(16) 0.6807(8) 0.5751(7) 0.034(2) Uani 0.5 1 d . U P A 1
C94 C 0.9619(10) 0.7360(6) 0.5501(4) 0.033(2) Uani 0.5 1 d . U P A 1
H94 H 1.008622 0.731699 0.522307 0.040 Uiso 0.5 1 calc R U P A 1
C95 C 0.9608(12) 0.7978(6) 0.5607(4) 0.031(2) Uani 0.5 1 d . U P A 1
C96 C 1.0321(7) 0.8552(4) 0.5263(3) 0.0346(15) Uani 0.5 1 d . U P A 1
C97 C 1.0984(5) 0.8793(3) 0.5590(2) 0.0382(13) Uani 0.5 1 d . U P A 1
H97A H 1.159073 0.839902 0.579327 0.057 Uiso 0.5 1 calc R U P A 1
H97B H 1.045340 0.894542 0.582573 0.057 Uiso 0.5 1 calc R U P A 1
H97C H 1.135205 0.919642 0.537199 0.057 Uiso 0.5 1 calc R U P A 1
C98 C 0.931(2) 0.9198(11) 0.4911(11) 0.066(3) Uani 0.5 1 d . U P A 1
H98A H 0.876819 0.935733 0.513873 0.099 Uiso 0.5 1 calc R U P A 1
H98B H 0.888695 0.902575 0.469335 0.099 Uiso 0.5 1 calc R U P A 1
H98C H 0.968308 0.960003 0.469088 0.099 Uiso 0.5 1 calc R U P A 1
C99 C 1.1135(8) 0.8323(4) 0.4876(3) 0.060(2) Uani 0.5 1 d . U P A 1
H99A H 1.066721 0.819412 0.464498 0.090 Uiso 0.5 1 calc R U P A 1
H99B H 1.172152 0.790854 0.506965 0.090 Uiso 0.5 1 calc R U P A 1
H99C H 1.153032 0.872046 0.467095 0.090 Uiso 0.5 1 calc R U P A 1
O13 O 0.937(3) 0.7100(15) 0.7067(8) 0.0248(18) Uani 0.5 1 d . U P A 1
O13A O 0.943(3) 0.7063(15) 0.7154(8) 0.0248(18) Uani 0.5 1 d . U P B 2
C1A C 0.334(3) 0.1080(19) 0.9878(11) 0.053(7) Uani 0.107(4) 1 d . U P C 2
H1AA H 0.327862 0.091362 1.025499 0.079 Uiso 0.107(4) 1 calc R U P C 2
H1AB H 0.397124 0.136672 0.977389 0.079 Uiso 0.107(4) 1 calc R U P C 2
H1AC H 0.351606 0.066696 0.976954 0.079 Uiso 0.107(4) 1 calc R U P C 2
C2A C 0.192(4) 0.2269(17) 0.9535(12) 0.0544(11) Uani 0.107(4) 1 d . U P C 2
H2AA H 0.184824 0.230486 0.987858 0.082 Uiso 0.107(4) 1 calc R U P C 2
H2AB H 0.262322 0.245926 0.937441 0.082 Uiso 0.107(4) 1 calc R U P C 2
H2AC H 0.122933 0.254718 0.931754 0.082 Uiso 0.107(4) 1 calc R U P C 2
C3A C 0.109(3) 0.1179(17) 0.9916(12) 0.051(7) Uani 0.107(4) 1 d . U P C 2
H3AA H 0.035705 0.129968 0.971047 0.076 Uiso 0.107(4) 1 calc R U P C 2
H3AB H 0.094706 0.130670 1.022377 0.076 Uiso 0.107(4) 1 calc R U P C 2
H3AC H 0.137881 0.066388 1.002370 0.076 Uiso 0.107(4) 1 calc R U P C 2
C56A C 0.8039(14) 0.5293(10) 0.9448(8) 0.055(4) Uani 0.5 1 d . U P B 2
H56D H 0.806695 0.480338 0.969827 0.082 Uiso 0.5 1 calc R U P B 2
H56E H 0.722698 0.550318 0.932782 0.082 Uiso 0.5 1 calc R U P B 2
H56F H 0.834928 0.558142 0.961433 0.082 Uiso 0.5 1 calc R U P B 2
C57A C 0.8325(19) 0.4837(8) 0.8725(7) 0.034(3) Uani 0.5 1 d . U P B 2
H57D H 0.751841 0.505318 0.859808 0.051 Uiso 0.5 1 calc R U P B 2
H57E H 0.833712 0.435098 0.897792 0.051 Uiso 0.5 1 calc R U P B 2
H57F H 0.881079 0.481808 0.843383 0.051 Uiso 0.5 1 calc R U P B 2
C58A C 1.0080(12) 0.4931(9) 0.9189(6) 0.049(3) Uani 0.5 1 d . U P B 2
H58D H 1.011209 0.441974 0.938958 0.073 Uiso 0.5 1 calc R U P B 2
H58E H 1.032761 0.516598 0.941196 0.073 Uiso 0.5 1 calc R U P B 2
H58F H 1.060434 0.499253 0.889763 0.073 Uiso 0.5 1 calc R U P B 2
C59A C 0.8795(18) 0.5277(10) 0.8977(7) 0.031(3) Uani 0.5 1 d . U P B 2
C60A C 0.879(3) 0.6051(12) 0.8611(8) 0.0248(19) Uani 0.5 1 d . U P B 2
C61A C 0.9293(16) 0.6521(8) 0.8767(5) 0.033(3) Uani 0.5 1 d . U P B 2
H61A H 0.969608 0.632756 0.909537 0.039 Uiso 0.5 1 calc R U P B 2
O11A O 0.8183(16) 0.6248(10) 0.8202(8) 0.0229(17) Uani 0.5 1 d . U P B 2
C62A C 0.9262(12) 0.7253(6) 0.8485(5) 0.031(2) Uani 0.5 1 d D U P B 2
O12A O 0.8740(7) 0.7596(4) 0.8047(3) 0.0331(17) Uani 0.5 1 d . U P B 2
C63A C 0.9837(8) 0.7720(5) 0.8707(3) 0.058(3) Uani 0.5 1 d D U P B 2
C64A C 0.884(2) 0.8248(12) 0.8813(10) 0.064(5) Uani 0.5 1 d D U P B 2
H64D H 0.834110 0.798130 0.907859 0.096 Uiso 0.5 1 calc R U P B 2
H64E H 0.837046 0.852409 0.849273 0.096 Uiso 0.5 1 calc R U P B 2
H64F H 0.917388 0.857564 0.893427 0.096 Uiso 0.5 1 calc R U P B 2
C65A C 1.0599(7) 0.8159(5) 0.8285(4) 0.077(3) Uani 0.5 1 d D U P B 2
H65D H 1.012144 0.842450 0.796560 0.115 Uiso 0.5 1 calc R U P B 2
H65E H 1.090737 0.849651 0.840428 0.115 Uiso 0.5 1 calc R U P B 2
H65F H 1.125121 0.783442 0.821665 0.115 Uiso 0.5 1 calc R U P B 2
C66A C 1.0564(12) 0.7299(6) 0.9211(4) 0.103(4) Uani 0.5 1 d D U P B 2
H66D H 1.119466 0.695499 0.915076 0.154 Uiso 0.5 1 calc R U P B 2
H66E H 1.005955 0.704171 0.947896 0.154 Uiso 0.5 1 calc R U P B 2
H66F H 1.090257 0.763100 0.932590 0.154 Uiso 0.5 1 calc R U P B 2
O1X O 0.4937(4) 0.8964(3) 0.6637(2) 0.0387(10) Uani 0.5 1 d . U P B 2
O2X O 0.6066(3) 0.7852(2) 0.75594(17) 0.0323(9) Uani 0.5 1 d . U P B 2
C1X C 0.5236(5) 0.8159(3) 0.7765(2) 0.0323(11) Uani 0.5 1 d . U P B 2
C2X C 0.4413(5) 0.8756(3) 0.7494(2) 0.0368(12) Uani 0.5 1 d . U P B 2
H2X H 0.384551 0.893023 0.769216 0.044 Uiso 0.5 1 calc R U P B 2
C3X C 0.4346(6) 0.9128(3) 0.6948(2) 0.0337(12) Uani 0.5 1 d D U P B 2
C4X C 0.5131(5) 0.7831(4) 0.8362(2) 0.0368(12) Uani 0.5 1 d . U P B 2
C5X C 0.5247(6) 0.8417(4) 0.8594(3) 0.0553(17) Uani 0.5 1 d . U P B 2
H5XA H 0.460845 0.882264 0.845215 0.083 Uiso 0.5 1 calc R U P B 2
H5XB H 0.600042 0.858112 0.850206 0.083 Uiso 0.5 1 calc R U P B 2
H5XC H 0.520334 0.821263 0.897189 0.083 Uiso 0.5 1 calc R U P B 2
C6X C 0.6091(6) 0.7202(3) 0.8619(3) 0.0477(16) Uani 0.5 1 d . U P B 2
H6XA H 0.685556 0.735533 0.853930 0.072 Uiso 0.5 1 calc R U P B 2
H6XB H 0.603767 0.681996 0.848796 0.072 Uiso 0.5 1 calc R U P B 2
H6XC H 0.599985 0.702439 0.899471 0.072 Uiso 0.5 1 calc R U P B 2
C7X C 0.3965(6) 0.7610(5) 0.8482(3) 0.064(2) Uani 0.5 1 d . U P B 2
H7XA H 0.391847 0.720907 0.837065 0.095 Uiso 0.5 1 calc R U P B 2
H7XB H 0.335198 0.801365 0.829830 0.095 Uiso 0.5 1 calc R U P B 2
H7XC H 0.385426 0.746117 0.885616 0.095 Uiso 0.5 1 calc R U P B 2
C8X C 0.3384(6) 0.9791(4) 0.6713(3) 0.0323(19) Uani 0.5 1 d D U P B 2
C9X C 0.2515(7) 0.9950(4) 0.7101(3) 0.0442(17) Uani 0.5 1 d D U P B 2
H9XA H 0.292873 1.007708 0.734947 0.066 Uiso 0.5 1 calc R U P B 2
H9XB H 0.216109 0.952509 0.728589 0.066 Uiso 0.5 1 calc R U P B 2
H9XC H 0.189925 1.035022 0.691370 0.066 Uiso 0.5 1 calc R U P B 2
C10X C 0.2670(6) 0.9702(4) 0.6289(2) 0.0399(14) Uani 0.5 1 d D U P B 2
H10P H 0.228579 0.928082 0.644014 0.060 Uiso 0.5 1 calc R U P B 2
H10Q H 0.319230 0.963880 0.601892 0.060 Uiso 0.5 1 calc R U P B 2
H10R H 0.207477 1.012933 0.613579 0.060 Uiso 0.5 1 calc R U P B 2
O11X O 0.6552(4) 0.8015(2) 0.61156(17) 0.0383(9) Uani 0.5 1 d . U P B 2
O12X O 0.7018(11) 0.6954(7) 0.7032(3) 0.0249(16) Uani 0.5 1 d . U P B 2
C13X C 0.6257(5) 0.6654(3) 0.6880(2) 0.0328(11) Uani 0.5 1 d . U P B 2
C14X C 0.5662(5) 0.6975(3) 0.6397(2) 0.0356(12) Uani 0.5 1 d . U P B 2
H14X H 0.511236 0.673259 0.631025 0.043 Uiso 0.5 1 calc R U P B 2
C15X C 0.5843(5) 0.7639(3) 0.6037(2) 0.0413(13) Uani 0.5 1 d D U P B 2
C16X C 0.599(3) 0.6012(15) 0.7206(14) 0.0306(17) Uani 0.5 1 d . U P B 2
C17X C 0.5541(5) 0.6060(3) 0.7753(2) 0.0434(14) Uani 0.5 1 d . U P B 2
H17A H 0.477980 0.637477 0.769678 0.065 Uiso 0.5 1 calc R U P B 2
H17B H 0.610968 0.625255 0.789665 0.065 Uiso 0.5 1 calc R U P B 2
H17C H 0.546123 0.558023 0.799570 0.065 Uiso 0.5 1 calc R U P B 2
C18X C 0.5191(6) 0.5589(3) 0.7065(3) 0.0546(17) Uani 0.5 1 d . U P B 2
H18A H 0.547336 0.549475 0.675619 0.082 Uiso 0.5 1 calc R U P B 2
H18B H 0.439508 0.586346 0.699396 0.082 Uiso 0.5 1 calc R U P B 2
H18C H 0.518545 0.513367 0.735410 0.082 Uiso 0.5 1 calc R U P B 2
C19X C 0.7236(10) 0.5431(5) 0.7395(3) 0.0321(19) Uani 0.5 1 d . U P B 2
H19A H 0.781661 0.565573 0.750161 0.048 Uiso 0.5 1 calc R U P B 2
H19B H 0.753184 0.528851 0.710629 0.048 Uiso 0.5 1 calc R U P B 2
H19C H 0.709044 0.500664 0.768714 0.048 Uiso 0.5 1 calc R U P B 2
C20X C 0.5150(6) 0.7965(4) 0.5518(3) 0.079(2) Uani 0.5 1 d D U P B 2
C21X C 0.4397(7) 0.7475(4) 0.5416(3) 0.070(2) Uani 0.5 1 d D U P B 2
H21A H 0.381723 0.735701 0.568547 0.105 Uiso 0.5 1 calc R U P B 2
H21B H 0.489784 0.703346 0.542175 0.105 Uiso 0.5 1 calc R U P B 2
H21C H 0.399331 0.771918 0.507616 0.105 Uiso 0.5 1 calc R U P B 2
C22X C 0.6098(7) 0.8120(5) 0.5108(3) 0.072(2) Uani 0.5 1 d D U P B 2
H22A H 0.642133 0.767913 0.505011 0.108 Uiso 0.5 1 calc R U P B 2
H22B H 0.672599 0.829568 0.523150 0.108 Uiso 0.5 1 calc R U P B 2
H22C H 0.574994 0.848380 0.478242 0.108 Uiso 0.5 1 calc R U P B 2
C23X C 0.4382(7) 0.8667(4) 0.5487(3) 0.068(2) Uani 0.5 1 d D U P B 2
H23A H 0.487859 0.900508 0.550328 0.102 Uiso 0.5 1 calc R U P B 2
H23B H 0.385368 0.857507 0.577809 0.102 Uiso 0.5 1 calc R U P B 2
H23C H 0.391956 0.887046 0.515986 0.102 Uiso 0.5 1 calc R U P B 2
C24X C 0.399(2) 1.0450(10) 0.6459(9) 0.046(3) Uani 0.5 1 d D U P B 2
H24A H 0.449437 1.037818 0.618735 0.068 Uiso 0.5 1 calc R U P B 2
H24B H 0.445625 1.051468 0.672157 0.068 Uiso 0.5 1 calc R U P B 2
H24C H 0.338917 1.087635 0.630517 0.068 Uiso 0.5 1 calc R U P B 2
O17A O 0.845(2) 0.6647(10) 0.6191(8) 0.037(3) Uani 0.5 1 d . U P B 2
O18A O 0.9104(16) 0.8009(8) 0.5870(6) 0.042(2) Uani 0.5 1 d . U P B 2
C89A C 0.939(4) 0.5340(15) 0.6117(13) 0.063(3) Uani 0.5 1 d . U P B 2
H89D H 0.925057 0.489398 0.608682 0.094 Uiso 0.5 1 calc R U P B 2
H89E H 0.904726 0.537989 0.643439 0.094 Uiso 0.5 1 calc R U P B 2
H89F H 1.023586 0.533886 0.613041 0.094 Uiso 0.5 1 calc R U P B 2
C90A C 0.7576(13) 0.5931(7) 0.5553(7) 0.058(3) Uani 0.5 1 d . U P B 2
H90D H 0.709226 0.601389 0.582753 0.086 Uiso 0.5 1 calc R U P B 2
H90E H 0.752516 0.545736 0.554785 0.086 Uiso 0.5 1 calc R U P B 2
H90F H 0.729365 0.629895 0.521716 0.086 Uiso 0.5 1 calc R U P B 2
C91A C 0.9521(12) 0.5938(7) 0.5175(5) 0.062(3) Uani 0.5 1 d . U P B 2
H91D H 0.943356 0.550081 0.511684 0.094 Uiso 0.5 1 calc R U P B 2
H91E H 1.035193 0.593700 0.523393 0.094 Uiso 0.5 1 calc R U P B 2
H91F H 0.921411 0.635714 0.486942 0.094 Uiso 0.5 1 calc R U P B 2
C92A C 0.8834(12) 0.5969(6) 0.5653(6) 0.033(2) Uani 0.5 1 d . U P B 2
C93A C 0.8859(14) 0.6651(8) 0.5768(7) 0.031(2) Uani 0.5 1 d . U P B 2
C94A C 0.9415(10) 0.7190(6) 0.5434(4) 0.037(2) Uani 0.5 1 d . U P B 2
H94A H 0.977050 0.711170 0.514238 0.045 Uiso 0.5 1 calc R U P B 2
C95A C 0.9496(11) 0.7844(7) 0.5492(4) 0.040(2) Uani 0.5 1 d . U P B 2
C96A C 1.0107(8) 0.8402(5) 0.5092(4) 0.066(2) Uani 0.5 1 d D U P B 2
C97A C 1.1392(8) 0.8178(6) 0.5225(4) 0.093(3) Uani 0.5 1 d D U P B 2
H97D H 1.160292 0.765889 0.531586 0.139 Uiso 0.5 1 calc R U P B 2
H97E H 1.158053 0.830294 0.552002 0.139 Uiso 0.5 1 calc R U P B 2
H97F H 1.183462 0.842445 0.492573 0.139 Uiso 0.5 1 calc R U P B 2
C98A C 0.955(2) 0.9131(11) 0.5021(11) 0.066(3) Uani 0.5 1 d D U P B 2
H98D H 0.976367 0.925103 0.531395 0.099 Uiso 0.5 1 calc R U P B 2
H98E H 0.869297 0.916393 0.500146 0.099 Uiso 0.5 1 calc R U P B 2
H98F H 0.980334 0.946591 0.469860 0.099 Uiso 0.5 1 calc R U P B 2
C99A C 0.9962(10) 0.8382(5) 0.4533(3) 0.097(3) Uani 0.5 1 d D U P B 2
H99D H 0.914081 0.837206 0.446449 0.145 Uiso 0.5 1 calc R U P B 2
H99E H 1.045462 0.795265 0.451259 0.145 Uiso 0.5 1 calc R U P B 2
H99F H 1.020178 0.880933 0.427445 0.145 Uiso 0.5 1 calc R U P B 2
O14A O 0.7858(14) 0.8253(8) 0.6859(3) 0.0248(14) Uani 0.5 1 d . U P B 2
C67A C 1.165(4) 0.666(2) 0.6807(11) 0.040(3) Uani 0.5 1 d . U P B 2
H67D H 1.152233 0.701317 0.645197 0.061 Uiso 0.5 1 calc R U P B 2
H67E H 1.245388 0.640440 0.685421 0.061 Uiso 0.5 1 calc R U P B 2
H67F H 1.110022 0.632415 0.687100 0.061 Uiso 0.5 1 calc R U P B 2
C68A C 1.161(2) 0.6587(13) 0.7646(7) 0.0359(19) Uani 0.5 1 d . U P B 2
H68D H 1.239442 0.630240 0.767347 0.054 Uiso 0.5 1 calc R U P B 2
H68E H 1.102090 0.627409 0.771089 0.054 Uiso 0.5 1 calc R U P B 2
H68F H 1.155549 0.681960 0.790142 0.054 Uiso 0.5 1 calc R U P B 2
C69A C 1.2341(19) 0.7607(11) 0.6974(5) 0.040(2) Uani 0.5 1 d . U P B 2
H69D H 1.208806 0.793160 0.662070 0.059 Uiso 0.5 1 calc R U P B 2
H69E H 1.312379 0.733898 0.696813 0.059 Uiso 0.5 1 calc R U P B 2
H69F H 1.236506 0.788512 0.719596 0.059 Uiso 0.5 1 calc R U P B 2
C70 C 1.144(2) 0.7060(11) 0.7195(6) 0.0288(16) Uani 0.5 1 d . U P B 2
C71A C 1.020(2) 0.7463(12) 0.7105(6) 0.0257(15) Uani 0.5 1 d . U P B 2
C72A C 0.985(2) 0.8240(12) 0.6908(7) 0.0283(18) Uani 0.5 1 d . U P B 2
H72A H 1.045203 0.852794 0.682745 0.034 Uiso 0.5 1 calc R U P B 2
C73A C 0.8705(15) 0.8579(9) 0.6833(5) 0.0239(17) Uani 0.5 1 d . U P B 2
C74A C 0.8352(15) 0.9372(10) 0.6708(6) 0.029(3) Uani 0.5 1 d . U P B 2
C75A C 0.7545(17) 0.9494(13) 0.7142(6) 0.032(3) Uani 0.5 1 d . U P B 2
H75D H 0.798166 0.928697 0.747551 0.048 Uiso 0.5 1 calc R U P B 2
H75E H 0.685664 0.926266 0.716353 0.048 Uiso 0.5 1 calc R U P B 2
H75F H 0.729183 1.000883 0.705780 0.048 Uiso 0.5 1 calc R U P B 2
C76A C 0.941(2) 0.9776(16) 0.6655(9) 0.044(4) Uani 0.5 1 d . U P B 2
H76D H 0.988934 0.972530 0.637040 0.067 Uiso 0.5 1 calc R U P B 2
H76E H 0.988068 0.957307 0.697908 0.067 Uiso 0.5 1 calc R U P B 2
H76F H 0.911631 1.028483 0.658225 0.067 Uiso 0.5 1 calc R U P B 2
C77A C 0.7634(17) 0.9695(12) 0.6192(7) 0.038(3) Uani 0.5 1 d . U P B 2
H77D H 0.688308 0.951998 0.623982 0.057 Uiso 0.5 1 calc R U P B 2
H77E H 0.806919 0.955121 0.592807 0.057 Uiso 0.5 1 calc R U P B 2
H77F H 0.749131 1.021809 0.607951 0.057 Uiso 0.5 1 calc R U P B 2

loop_
_atom_site_aniso_label
_atom_site_aniso_U_11
_atom_site_aniso_U_22
_atom_site_aniso_U_33
_atom_site_aniso_U_23
_atom_site_aniso_U_13
_atom_site_aniso_U_12
Li1 0.025(2) 0.039(3) 0.033(2) -0.010(2) 0.0032(18) -0.0122(19)
Mn1 0.0235(2) 0.02340(19) 0.02247(19) -0.01084(15) 0.00017(15) -0.00245(15)
Co1 0.02840(19) 0.02566(18) 0.02479(18) -0.01068(15) 0.00312(14) -0.00294(14)
Li2 0.023(5) 0.035(6) 0.029(7) -0.004(7) -0.005(6) 0.005(4)
Mn2 0.0337(15) 0.0366(11) 0.0289(8) -0.0164(6) 0.0041(10) -0.0058(11)
Co2 0.0256(9) 0.0260(6) 0.0260(7) -0.0125(5) 0.0006(7) -0.0057(8)
Li2X 0.032(6) 0.023(6) 0.062(11) -0.004(8) -0.004(9) 0.004(4)
Co2X 0.0425(17) 0.0293(10) 0.0266(7) -0.0086(6) 0.0062(11) -0.0087(11)
Mn2X 0.0277(11) 0.0239(7) 0.0305(9) -0.0130(6) 0.0003(9) -0.0066(9)
O1 0.0263(9) 0.0309(10) 0.0292(10) -0.0080(8) 0.0044(7) -0.0054(8)
O2 0.0323(10) 0.0384(11) 0.0356(11) -0.0111(9) 0.0054(8) -0.0151(8)
O3 0.0266(9) 0.0272(9) 0.0333(10) -0.0137(8) -0.0044(7) 0.0009(7)
O4 0.0209(9) 0.0266(9) 0.0251(9) -0.0099(7) 0.0005(7) 0.0009(7)
O5 0.0327(10) 0.0258(9) 0.0278(9) -0.0112(8) 0.0076(7) -0.0044(8)
O6 0.0299(10) 0.0336(10) 0.0329(10) -0.0178(8) 0.0036(8) 0.0004(8)
O7 0.0235(9) 0.0226(9) 0.0300(9) -0.0116(7) 0.0029(7) -0.0044(7)
O8 0.0188(8) 0.0233(8) 0.0261(9) -0.0093(7) 0.0001(7) -0.0024(7)
O9 0.0264(9) 0.0298(9) 0.0289(9) -0.0131(8) -0.0053(7) -0.0021(7)
O10 0.0285(9) 0.0291(9) 0.0268(9) -0.0144(8) -0.0007(7) -0.0031(7)
C4 0.0324(15) 0.0420(16) 0.0321(14) -0.0145(12) 0.0064(11) -0.0123(12)
C5 0.0243(13) 0.0282(13) 0.0304(13) -0.0071(11) 0.0025(10) -0.0023(11)
C6 0.0309(14) 0.0350(15) 0.0336(15) -0.0105(12) 0.0079(11) -0.0109(12)
C7 0.0247(13) 0.0279(13) 0.0338(14) -0.0078(11) -0.0004(11) -0.0022(11)
C8 0.0313(14) 0.0274(14) 0.0430(16) -0.0110(12) 0.0010(12) -0.0082(11)
C9 0.0454(18) 0.0307(15) 0.057(2) -0.0137(14) 0.0001(15) -0.0019(13)
C10 0.0362(16) 0.0307(15) 0.0493(17) -0.0148(13) -0.0029(13) -0.0075(12)
C11 0.0446(18) 0.0407(17) 0.0509(18) -0.0187(15) 0.0087(14) -0.0210(14)
C12 0.0388(16) 0.0431(16) 0.0339(15) -0.0211(13) 0.0027(12) -0.0079(13)
C13 0.0370(16) 0.0403(16) 0.0343(15) -0.0177(13) -0.0036(12) -0.0036(12)
C14 0.0276(13) 0.0342(14) 0.0245(13) -0.0118(11) -0.0002(10) -0.0082(11)
C15 0.0424(17) 0.0348(15) 0.0391(16) -0.0137(13) -0.0034(13) -0.0122(13)
C16 0.0272(13) 0.0256(13) 0.0269(13) -0.0096(10) 0.0022(10) -0.0071(10)
C17 0.0268(13) 0.0280(13) 0.0289(13) -0.0104(11) -0.0018(10) -0.0012(11)
C18 0.0252(13) 0.0256(13) 0.0269(13) -0.0084(10) 0.0032(10) -0.0050(10)
C19 0.0249(13) 0.0290(13) 0.0264(13) -0.0139(11) -0.0014(10) 0.0003(10)
C20 0.0378(16) 0.0275(14) 0.0454(17) -0.0175(13) -0.0048(13) -0.0020(12)
C21 0.0328(15) 0.0456(17) 0.0325(15) -0.0179(13) 0.0037(12) 0.0019(13)
C22 0.0330(15) 0.0370(15) 0.0397(16) -0.0178(13) -0.0036(12) 0.0058(12)
C23 0.064(2) 0.0289(15) 0.0416(17) -0.0101(13) 0.0138(15) 0.0017(14)
C24 0.074(2) 0.0362(17) 0.050(2) -0.0172(15) 0.0262(17) -0.0215(16)
C25 0.0504(18) 0.0270(14) 0.0301(14) -0.0091(11) 0.0112(12) -0.0062(12)
C26 0.057(2) 0.0417(18) 0.0380(17) -0.0089(14) -0.0049(15) 0.0013(15)
C27 0.0303(14) 0.0292(13) 0.0286(13) -0.0120(11) 0.0058(11) -0.0103(11)
C28 0.0428(17) 0.0372(15) 0.0318(15) -0.0172(12) 0.0135(12) -0.0082(12)
C29 0.0296(14) 0.0364(14) 0.0356(15) -0.0210(12) 0.0085(11) -0.0081(11)
C30 0.0437(17) 0.0409(17) 0.0483(18) -0.0266(14) 0.0156(14) -0.0032(13)
C31 0.046(2) 0.079(3) 0.084(3) -0.047(2) 0.0104(18) 0.0138(18)
C32 0.112(4) 0.066(3) 0.082(3) -0.024(2) 0.066(3) 0.007(2)
C33 0.063(2) 0.085(3) 0.089(3) -0.069(3) 0.011(2) -0.005(2)
C34 0.0326(15) 0.0341(15) 0.0431(16) -0.0217(13) 0.0055(12) -0.0128(12)
C35 0.0333(15) 0.0355(15) 0.0387(15) -0.0151(12) 0.0094(12) -0.0154(12)
C36 0.0245(14) 0.0352(15) 0.0542(18) -0.0215(14) 0.0073(12) -0.0104(11)
C37 0.0232(13) 0.0262(13) 0.0373(14) -0.0151(11) 0.0043(11) -0.0076(10)
C38 0.0233(12) 0.0270(12) 0.0238(12) -0.0123(10) 0.0031(10) -0.0067(10)
C39 0.0193(12) 0.0245(12) 0.0294(13) -0.0115(10) 0.0028(10) -0.0032(10)
C40 0.0217(12) 0.0249(12) 0.0223(12) -0.0098(10) 0.0018(9) -0.0023(10)
C41 0.0232(12) 0.0227(12) 0.0314(13) -0.0111(11) -0.0006(10) -0.0033(10)
C42 0.0352(15) 0.0299(14) 0.0414(16) -0.0188(12) -0.0005(12) -0.0061(12)
C43 0.0270(14) 0.0249(13) 0.0532(18) -0.0151(13) -0.0031(12) 0.0000(11)
C44 0.0362(15) 0.0242(13) 0.0386(15) -0.0066(12) 0.0035(12) -0.0071(11)
C45 0.0358(16) 0.0397(16) 0.0385(16) -0.0047(13) -0.0026(12) -0.0083(13)
C46 0.0288(14) 0.0424(16) 0.0370(16) -0.0138(13) -0.0045(12) 0.0009(12)
C47 0.0279(14) 0.0323(14) 0.0298(14) -0.0102(11) -0.0025(11) -0.0056(11)
C48 0.0361(16) 0.0425(16) 0.0356(16) -0.0125(13) -0.0124(12) -0.0029(13)
C49 0.0202(12) 0.0315(13) 0.0242(13) -0.0079(11) 0.0030(10) -0.0082(10)
C50 0.0290(14) 0.0371(14) 0.0269(13) -0.0167(11) -0.0012(10) -0.0097(11)
C51 0.0271(13) 0.0300(13) 0.0256(13) -0.0121(11) 0.0067(10) -0.0116(11)
C52 0.0459(19) 0.061(2) 0.070(2) -0.0460(19) 0.0117(16) -0.0081(16)
C53 0.0381(15) 0.0303(14) 0.0342(14) -0.0181(12) 0.0027(12) -0.0076(12)
C54 0.075(2) 0.0282(15) 0.0457(18) -0.0138(13) 0.0014(16) -0.0140(15)
C55 0.072(2) 0.0442(18) 0.0456(18) -0.0300(15) -0.0045(16) -0.0125(16)
O14 0.0255(13) 0.0241(13) 0.025(4) -0.010(3) 0.002(3) -0.0028(10)
C1 0.046(2) 0.0444(19) 0.0317(17) -0.0187(15) 0.0052(15) -0.0125(16)
C2 0.0334(19) 0.094(3) 0.061(3) -0.048(2) 0.0129(17) -0.0138(19)
C3 0.085(3) 0.0426(19) 0.0345(19) -0.0106(16) -0.0033(19) -0.0141(19)
C56 0.063(8) 0.047(5) 0.046(5) -0.027(4) 0.033(5) -0.028(5)
C57 0.052(10) 0.038(6) 0.055(7) -0.031(6) 0.012(5) -0.021(5)
C58 0.047(6) 0.040(5) 0.039(6) -0.020(5) -0.004(4) -0.001(4)
C59 0.033(6) 0.027(4) 0.026(6) -0.009(4) 0.005(4) -0.007(3)
C60 0.020(5) 0.029(4) 0.025(4) -0.011(3) 0.004(4) 0.000(3)
C61 0.027(4) 0.030(4) 0.021(5) -0.012(4) 0.004(4) -0.008(3)
O11 0.022(4) 0.022(4) 0.0277(11) -0.016(2) 0.000(2) 0.002(3)
C62 0.025(4) 0.035(5) 0.020(4) -0.010(3) 0.001(3) -0.005(4)
O12 0.031(3) 0.032(3) 0.022(3) -0.010(2) -0.005(3) -0.007(3)
C63 0.045(4) 0.034(4) 0.027(4) -0.017(3) 0.001(3) -0.015(3)
C64 0.054(6) 0.045(5) 0.041(6) -0.025(4) -0.005(5) -0.008(4)
C65 0.050(4) 0.073(6) 0.061(5) -0.044(4) 0.010(4) -0.037(4)
C66 0.072(5) 0.041(4) 0.049(4) -0.025(3) -0.028(4) -0.010(4)
C67 0.035(3) 0.042(3) 0.043(7) -0.020(6) 0.003(6) 0.009(3)
C68 0.035(3) 0.031(4) 0.037(5) -0.010(4) -0.003(4) 0.002(3)
C69 0.0249(18) 0.031(3) 0.056(7) -0.009(5) -0.001(5) -0.0013(18)
C70A 0.0261(13) 0.027(2) 0.030(5) -0.009(3) 0.002(4) -0.0005(16)
C71 0.0269(15) 0.026(2) 0.025(4) -0.010(3) 0.001(3) -0.0033(13)
C72 0.026(2) 0.0246(19) 0.034(5) -0.010(3) 0.000(3) -0.0049(16)
C73 0.027(2) 0.0267(13) 0.023(4) -0.015(3) -0.001(3) -0.0041(13)
C74 0.029(4) 0.020(3) 0.036(5) -0.017(4) -0.009(3) 0.002(3)
C75 0.039(7) 0.035(5) 0.044(7) -0.023(6) 0.002(5) -0.001(5)
C76 0.035(6) 0.019(5) 0.069(10) -0.019(6) 0.000(5) -0.004(4)
C77 0.047(6) 0.024(4) 0.036(6) -0.012(4) -0.006(4) -0.005(4)
C78 0.030(3) 0.037(3) 0.031(3) -0.019(2) 0.010(2) -0.011(2)
C79 0.034(3) 0.029(3) 0.030(3) -0.009(2) 0.005(2) 0.003(2)
C80 0.032(3) 0.047(4) 0.027(3) -0.024(3) 0.003(2) -0.004(3)
C81 0.025(3) 0.021(2) 0.023(2) -0.011(2) 0.0044(19) -0.003(2)
C82 0.017(2) 0.023(2) 0.023(2) -0.0080(19) 0.0020(18) 0.0003(18)
C83 0.021(2) 0.023(2) 0.024(2) -0.0078(19) 0.0032(18) -0.0042(19)
C84 0.019(2) 0.024(2) 0.020(2) -0.0086(19) -0.0041(17) 0.0001(18)
C85 0.044(4) 0.028(4) 0.031(5) -0.015(4) 0.002(4) -0.005(3)
C86 0.036(3) 0.047(3) 0.028(3) -0.021(2) 0.002(2) -0.017(3)
C87 0.039(3) 0.047(3) 0.038(3) -0.028(3) 0.013(2) -0.022(3)
C88 0.030(3) 0.031(5) 0.035(4) -0.016(3) 0.001(3) -0.008(3)
O15 0.0236(19) 0.0238(19) 0.023(2) -0.0100(16) -0.0011(15) -0.0002(15)
O16 0.033(3) 0.036(3) 0.023(4) -0.013(4) 0.003(4) -0.010(2)
C100 0.056(5) 0.224(11) 0.040(4) -0.034(6) 0.011(4) -0.028(6)
C101 0.122(6) 0.077(3) 0.037(3) -0.027(3) -0.020(3) 0.010(3)
C102 0.053(4) 0.074(5) 0.031(3) -0.017(3) -0.008(3) -0.001(3)
C103 0.037(3) 0.066(4) 0.026(3) -0.024(3) -0.009(2) 0.009(3)
C104 0.025(2) 0.034(3) 0.026(2) -0.011(2) -0.0010(19) -0.005(2)
C105 0.023(2) 0.032(3) 0.026(2) -0.008(2) -0.002(2) 0.000(2)
C106 0.017(3) 0.025(3) 0.028(3) -0.004(2) -0.005(2) 0.002(2)
C107 0.028(4) 0.031(4) 0.029(4) -0.003(3) -0.004(3) 0.011(3)
C108 0.047(8) 0.034(5) 0.056(6) -0.008(5) -0.011(5) -0.002(4)
C109 0.043(5) 0.039(4) 0.040(4) -0.011(3) 0.006(3) 0.016(3)
C110 0.036(4) 0.058(4) 0.037(4) -0.015(3) -0.007(3) 0.019(4)
O19 0.024(2) 0.033(2) 0.025(2) -0.0180(17) -0.0018(15) 0.0032(16)
O20 0.027(2) 0.037(2) 0.022(2) -0.007(2) -0.003(2) 0.0113(18)
O17 0.040(6) 0.031(6) 0.024(4) -0.008(4) 0.007(4) -0.003(5)
O18 0.045(4) 0.032(4) 0.030(4) -0.020(2) 0.010(3) -0.006(3)
C89 0.093(5) 0.045(7) 0.040(4) -0.015(5) 0.000(4) 0.014(6)
C90 0.072(7) 0.045(6) 0.067(7) -0.039(6) 0.008(5) -0.021(5)
C91 0.084(8) 0.047(6) 0.044(4) -0.031(4) 0.012(5) -0.010(5)
C92 0.052(6) 0.031(5) 0.028(4) -0.006(4) 0.005(4) -0.009(4)
C93 0.043(7) 0.037(5) 0.025(4) -0.015(4) -0.001(4) -0.004(3)
C94 0.040(4) 0.040(5) 0.027(4) -0.021(3) 0.002(3) -0.009(3)
C95 0.037(4) 0.033(4) 0.029(5) -0.019(3) 0.004(3) -0.005(3)
C96 0.042(4) 0.040(4) 0.026(3) -0.014(2) 0.008(2) -0.013(3)
C97 0.043(3) 0.038(3) 0.038(3) -0.016(3) 0.014(2) -0.018(3)
C98 0.083(9) 0.053(3) 0.053(9) -0.006(5) 0.006(4) -0.021(3)
C99 0.080(6) 0.061(5) 0.050(4) -0.028(4) 0.035(4) -0.029(4)
O13 0.028(2) 0.023(2) 0.025(5) -0.011(4) -0.002(4) -0.0017(16)
O13A 0.028(2) 0.023(2) 0.025(5) -0.011(4) -0.002(4) -0.0017(16)
C1A 0.045(11) 0.083(17) 0.027(12) -0.016(13) -0.007(10) -0.009(11)
C2A 0.085(3) 0.0426(19) 0.0345(19) -0.0106(16) -0.0033(19) -0.0141(19)
C3A 0.054(13) 0.053(14) 0.056(15) -0.033(13) 0.040(12) -0.013(12)
C56A 0.057(9) 0.054(8) 0.036(5) -0.003(5) 0.021(5) 0.005(6)
C57A 0.029(5) 0.024(5) 0.032(5) 0.007(4) 0.003(3) 0.004(4)
C58A 0.042(6) 0.050(8) 0.041(6) -0.012(5) -0.011(5) 0.018(5)
C59A 0.033(6) 0.034(5) 0.018(4) -0.007(4) 0.007(4) 0.009(4)
C60A 0.020(5) 0.029(4) 0.025(4) -0.011(3) 0.004(4) 0.000(3)
C61A 0.034(6) 0.043(5) 0.020(6) -0.013(4) -0.005(4) 0.001(4)
O11A 0.022(4) 0.022(4) 0.0277(11) -0.016(2) 0.000(2) 0.002(3)
C62A 0.029(4) 0.034(5) 0.042(6) -0.027(5) -0.004(5) -0.004(4)
O12A 0.036(4) 0.028(3) 0.041(4) -0.019(3) -0.009(3) -0.005(3)
C63A 0.048(4) 0.067(7) 0.079(7) -0.053(5) -0.024(5) -0.003(4)
C64A 0.080(8) 0.063(10) 0.074(12) -0.059(10) -0.011(7) 0.003(6)
C65A 0.051(5) 0.096(7) 0.135(8) -0.091(6) 0.018(5) -0.040(5)
C66A 0.106(9) 0.093(9) 0.135(9) -0.077(7) -0.076(9) 0.012(7)
O1X 0.036(3) 0.040(3) 0.036(3) -0.011(2) 0.001(2) -0.002(2)
O2X 0.030(2) 0.031(2) 0.042(3) -0.020(2) 0.0094(18) -0.0045(17)
C1X 0.031(3) 0.035(3) 0.037(3) -0.020(2) 0.001(2) -0.007(2)
C2X 0.034(3) 0.039(3) 0.038(3) -0.018(2) 0.000(2) 0.002(2)
C3X 0.036(3) 0.029(3) 0.036(3) -0.010(2) -0.004(3) -0.009(2)
C4X 0.039(3) 0.043(3) 0.028(3) -0.015(2) 0.000(2) -0.001(3)
C5X 0.065(5) 0.053(4) 0.049(4) -0.028(3) -0.006(3) 0.009(3)
C6X 0.053(4) 0.040(4) 0.042(4) -0.009(3) -0.001(3) 0.002(3)
C7X 0.049(4) 0.087(6) 0.045(4) -0.014(4) 0.001(3) -0.011(4)
C8X 0.031(4) 0.024(3) 0.040(4) -0.008(3) -0.007(3) -0.004(2)
C9X 0.044(5) 0.045(5) 0.037(3) -0.012(3) -0.003(3) 0.007(3)
C10X 0.033(3) 0.041(4) 0.040(4) -0.011(3) -0.006(3) 0.001(3)
O11X 0.042(3) 0.029(2) 0.037(2) -0.0044(19) -0.007(2) -0.0023(18)
O12X 0.024(3) 0.023(2) 0.026(5) -0.005(4) -0.005(4) -0.0055(18)
C13X 0.032(3) 0.033(3) 0.034(3) -0.014(2) 0.001(2) -0.002(2)
C14X 0.034(3) 0.046(3) 0.033(3) -0.021(2) -0.001(2) -0.006(3)
C15X 0.041(3) 0.045(3) 0.037(3) -0.018(2) 0.001(2) 0.004(2)
C16X 0.030(3) 0.031(5) 0.035(4) -0.016(3) 0.001(3) -0.008(3)
C17X 0.044(3) 0.046(4) 0.038(3) -0.010(3) 0.002(3) -0.011(3)
C18X 0.047(4) 0.043(4) 0.074(5) -0.018(3) -0.013(3) -0.012(3)
C19X 0.035(3) 0.025(3) 0.037(5) -0.011(4) -0.006(4) -0.006(3)
C20X 0.122(6) 0.077(3) 0.037(3) -0.027(3) -0.020(3) 0.010(3)
C21X 0.083(6) 0.065(5) 0.054(4) -0.017(4) -0.030(4) 0.001(4)
C22X 0.061(5) 0.080(6) 0.065(5) -0.019(4) 0.012(4) -0.002(4)
C23X 0.069(5) 0.062(4) 0.059(5) -0.016(4) -0.019(4) 0.014(4)
C24X 0.042(7) 0.036(5) 0.063(8) -0.020(5) 0.002(6) -0.014(5)
O17A 0.048(7) 0.038(7) 0.026(5) -0.016(5) 0.000(4) 0.002(5)
O18A 0.053(5) 0.041(6) 0.036(5) -0.017(3) 0.016(4) -0.014(4)
C89A 0.093(5) 0.045(7) 0.040(4) -0.015(5) 0.000(4) 0.014(6)
C90A 0.050(6) 0.059(9) 0.078(9) -0.041(8) -0.011(5) -0.005(5)
C91A 0.067(8) 0.081(10) 0.031(4) -0.022(6) 0.009(5) 0.015(6)
C92A 0.035(5) 0.043(6) 0.027(4) -0.021(4) 0.007(3) 0.000(4)
C93A 0.021(4) 0.041(6) 0.027(4) -0.009(4) 0.001(3) -0.004(4)
C94A 0.040(5) 0.040(5) 0.028(4) -0.011(3) 0.011(4) -0.001(3)
C95A 0.042(5) 0.038(5) 0.034(5) -0.012(3) 0.010(4) 0.001(4)
C96A 0.067(5) 0.051(4) 0.070(6) -0.011(4) 0.030(4) -0.012(4)
C97A 0.076(5) 0.111(8) 0.099(7) -0.032(7) 0.035(5) -0.056(5)
C98A 0.083(9) 0.053(3) 0.053(9) -0.006(5) 0.006(4) -0.021(3)
C99A 0.116(8) 0.089(7) 0.055(5) 0.005(4) 0.027(5) -0.011(6)
O14A 0.0255(13) 0.0241(13) 0.025(4) -0.010(3) 0.002(3) -0.0028(10)
C67A 0.035(3) 0.042(3) 0.043(7) -0.020(6) 0.003(6) 0.009(3)
C68A 0.035(3) 0.031(4) 0.037(5) -0.010(4) -0.003(4) 0.002(3)
C69A 0.0249(18) 0.031(3) 0.056(7) -0.009(5) -0.001(5) -0.0013(18)
C70 0.0261(13) 0.027(2) 0.030(5) -0.009(3) 0.002(4) -0.0005(16)
C71A 0.0269(15) 0.026(2) 0.025(4) -0.010(3) 0.001(3) -0.0033(13)
C72A 0.026(2) 0.0246(19) 0.034(5) -0.010(3) 0.000(3) -0.0049(16)
C73A 0.027(2) 0.0267(13) 0.023(4) -0.015(3) -0.001(3) -0.0041(13)
C74A 0.024(5) 0.026(3) 0.046(7) -0.024(4) 0.009(5) -0.011(3)
C75A 0.032(6) 0.024(4) 0.044(7) -0.017(5) -0.002(5) -0.001(4)
C76A 0.031(6) 0.026(5) 0.071(11) -0.012(7) 0.001(6) -0.007(4)
C77A 0.042(5) 0.028(4) 0.048(7) -0.019(5) -0.002(5) -0.004(4)

loop_
_atom_type_symbol
_atom_type_description
_atom_type_scat_dispersion_real
_atom_type_scat_dispersion_imag
_atom_type_scat_source
C C 0.0033 0.0016 'International Tables Vol C Tables 4.2.6.8 and 6.1.1.4'
H H 0.0000 0.0000 'International Tables Vol C Tables 4.2.6.8 and 6.1.1.4'
Co Co 0.3494 0.9721 'International Tables Vol C Tables 4.2.6.8 and 6.1.1.4'
Li Li -0.0003 0.0001 'International Tables Vol C Tables 4.2.6.8 and 6.1.1.4'
Mn Mn 0.3368 0.7283 'International Tables Vol C Tables 4.2.6.8 and 6.1.1.4'
O O 0.0106 0.0060 'International Tables Vol C Tables 4.2.6.8 and 6.1.1.4'

loop_
_geom_angle_atom_site_label_1
_geom_angle_atom_site_label_2
_geom_angle_atom_site_label_3
_geom_angle
O2 Li1 O8 132.2(3)
O2 Li1 O1 97.1(2)
O8 Li1 O1 90.64(19)
O2 Li1 O3 106.2(2)
O8 Li1 O3 88.83(18)
O1 Li1 O3 148.8(3)
O10 Mn1 O9 86.41(7)
O10 Mn1 O1 118.27(7)
O9 Mn1 O1 103.29(7)
O10 Mn1 O4 100.69(6)
O9 Mn1 O4 169.17(6)
O1 Mn1 O4 80.68(6)
O10 Mn1 O8 163.91(6)
O9 Mn1 O8 93.19(6)
O1 Mn1 O8 77.50(6)
O4 Mn1 O8 77.71(6)
O10 Mn1 O7 95.95(6)
O9 Mn1 O7 94.09(6)
O1 Mn1 O7 142.09(6)
O4 Mn1 O7 77.15(6)
O8 Mn1 O7 68.01(6)
O6 Co1 O5 90.66(7)
O6 Co1 O3 97.25(7)
O5 Co1 O3 101.09(7)
O6 Co1 O7 101.19(7)
O5 Co1 O7 103.09(7)
O3 Co1 O7 149.24(7)
O6 Co1 O4 174.92(7)
O5 Co1 O4 91.96(6)
O3 Co1 O4 77.98(6)
O7 Co1 O4 82.45(6)
O6 Co1 O8 97.54(7)
O5 Co1 O8 171.23(6)
O3 Co1 O8 81.05(6)
O7 Co1 O8 72.33(6)
O4 Co1 O8 80.11(6)
O20 Li2 O14 129.0(10)
O20 Li2 O19 95.8(6)
O14 Li2 O19 92.4(6)
O20 Li2 O15 105.3(7)
O14 Li2 O15 87.4(6)
O19 Li2 O15 152.9(9)
O20 Li2 O16 150.4(10)
O14 Li2 O16 80.6(8)
O19 Li2 O16 81.5(6)
O15 Li2 O16 71.7(5)
O17 Mn2 O18 87.1(6)
O17 Mn2 O19 116.9(7)
O18 Mn2 O19 105.8(5)
O17 Mn2 O16 101.6(7)
O18 Mn2 O16 164.3(6)
O19 Mn2 O16 82.0(4)
O17 Mn2 O13 97.2(10)
O18 Mn2 O13 88.8(8)
O19 Mn2 O13 143.1(8)
O16 Mn2 O13 77.4(8)
O17 Mn2 O14 165.2(7)
O18 Mn2 O14 91.6(5)
O19 Mn2 O14 77.7(4)
O16 Mn2 O14 76.6(5)
O13 Mn2 O14 68.0(8)
O12 Co2 O11 90.4(7)
O12 Co2 O15 95.7(3)
O11 Co2 O15 102.6(5)
O12 Co2 O16 173.4(5)
O11 Co2 O16 90.6(7)
O15 Co2 O16 77.7(4)
O12 Co2 O13 105.8(8)
O11 Co2 O13 102.7(9)
O15 Co2 O13 146.4(7)
O16 Co2 O13 80.3(8)
O12 Co2 O14 98.8(4)
O11 Co2 O14 169.9(7)
O15 Co2 O14 80.6(4)
O16 Co2 O14 80.7(5)
O13 Co2 O14 71.0(8)
O1X Li2X O14A 130.6(10)
O1X Li2X O2X 97.6(8)
O14A Li2X O2X 90.5(7)
O1X Li2X O11X 107.9(7)
O14A Li2X O11X 88.4(7)
O2X Li2X O11X 147.1(8)
O1X Li2X O12X 150.5(9)
O14A Li2X O12X 78.7(7)
O2X Li2X O12X 76.5(5)
O11X Li2X O12X 71.0(5)
O18A Co2X O17A 88.7(7)
O18A Co2X O11X 95.7(6)
O17A Co2X O11X 102.3(7)
O18A Co2X O12X 174.0(7)
O17A Co2X O12X 92.5(7)
O11X Co2X O12X 78.3(4)
O18A Co2X O14A 98.8(5)
O17A Co2X O14A 171.4(7)
O11X Co2X O14A 81.0(4)
O12X Co2X O14A 80.4(5)
O18A Co2X O13A 104.5(9)
O17A Co2X O13A 102.4(10)
O11X Co2X O13A 148.3(8)
O12X Co2X O13A 81.1(8)
O14A Co2X O13A 71.9(8)
O12A Mn2X O11A 86.1(7)
O12A Mn2X O12X 168.9(4)
O11A Mn2X O12X 101.3(7)
O12A Mn2X O2X 102.9(3)
O11A Mn2X O2X 118.4(5)
O12X Mn2X O2X 80.8(4)
O12A Mn2X O13A 90.6(7)
O11A Mn2X O13A 95.2(8)
O12X Mn2X O13A 80.6(7)
O2X Mn2X O13A 144.2(6)
O12A Mn2X O14A 92.8(4)
O11A Mn2X O14A 164.8(6)
O12X Mn2X O14A 77.8(5)
O2X Mn2X O14A 76.7(4)
O13A Mn2X O14A 69.6(7)
C5 O1 Li1 120.6(2)
C5 O1 Mn1 149.94(17)
Li1 O1 Mn1 87.53(14)
C7 O2 Li1 126.0(2)
C16 O3 Co1 117.50(15)
C16 O3 Li1 111.8(2)
Co1 O3 Li1 87.26(13)
C18 O4 Co1 116.57(14)
C18 O4 Mn1 151.92(15)
Co1 O4 Mn1 91.49(6)
C27 O5 Co1 126.01(16)
C29 O6 Co1 126.44(17)
C38 O7 Co1 112.53(14)
C38 O7 Mn1 115.60(14)
Co1 O7 Mn1 88.28(6)
C40 O8 Li1 151.6(2)
C40 O8 Co1 113.33(14)
Li1 O8 Co1 86.60(14)
C40 O8 Mn1 115.38(14)
Li1 O8 Mn1 84.85(15)
Co1 O8 Mn1 85.72(6)
C49 O9 Mn1 128.51(16)
C51 O10 Mn1 129.26(16)
C1 C4 C3 107.7(3)
C2A C4 C5 110.3(14)
C1 C4 C5 112.8(2)
C3 C4 C5 110.9(2)
C1 C4 C2 107.1(3)
C3 C4 C2 110.2(3)
C5 C4 C2 108.0(2)
C2A C4 C3A 116(2)
C5 C4 C3A 112.9(12)
C2A C4 C1A 114(2)
C5 C4 C1A 99.4(10)
C3A C4 C1A 102.8(17)
O1 C5 C6 124.0(2)
O1 C5 C4 118.9(2)
C6 C5 C4 117.1(2)
C5 C6 C7 127.4(2)
C5 C6 H6 116.3
C7 C6 H6 116.3
O2 C7 C6 124.7(2)
O2 C7 C8 115.6(2)
C6 C7 C8 119.7(2)
C10 C8 C11 109.3(2)
C10 C8 C9 108.7(2)
C11 C8 C9 110.0(2)
C10 C8 C7 109.3(2)
C11 C8 C7 114.1(2)
C9 C8 C7 105.2(2)
C8 C9 H9A 109.5
C8 C9 H9B 109.5
H9A C9 H9B 109.5
C8 C9 H9C 109.5
H9A C9 H9C 109.5
H9B C9 H9C 109.5
C8 C10 H10S 109.5
C8 C10 H10T 109.5
H10S C10 H10T 109.5
C8 C10 H10U 109.5
H10S C10 H10U 109.5
H10T C10 H10U 109.5
C8 C11 H11D 109.5
C8 C11 H11E 109.5
H11D C11 H11E 109.5
C8 C11 H11F 109.5
H11D C11 H11F 109.5
H11E C11 H11F 109.5
C14 C12 H12A 109.5
C14 C12 H12B 109.5
H12A C12 H12B 109.5
C14 C12 H12C 109.5
H12A C12 H12C 109.5
H12B C12 H12C 109.5
C14 C13 H13A 109.5
C14 C13 H13B 109.5
H13A C13 H13B 109.5
C14 C13 H13C 109.5
H13A C13 H13C 109.5
H13B C13 H13C 109.5
C13 C14 C15 109.6(2)
C13 C14 C12 110.3(2)
C15 C14 C12 108.6(2)
C13 C14 C16 113.4(2)
C15 C14 C16 106.9(2)
C12 C14 C16 107.9(2)
C14 C15 H15A 109.5
C14 C15 H15B 109.5
H15A C15 H15B 109.5
C14 C15 H15C 109.5
H15A C15 H15C 109.5
H15B C15 H15C 109.5
O3 C16 C17 122.6(2)
O3 C16 C14 114.8(2)
C17 C16 C14 122.6(2)
C18 C17 C16 123.5(2)
C18 C17 H17 118.3
C16 C17 H17 118.3
O4 C18 C17 122.6(2)
O4 C18 C19 115.2(2)
C17 C18 C19 122.3(2)
C22 C19 C18 113.7(2)
C22 C19 C20 109.0(2)
C18 C19 C20 107.8(2)
C22 C19 C21 109.1(2)
C18 C19 C21 106.5(2)
C20 C19 C21 110.7(2)
C19 C20 H20A 109.5
C19 C20 H20B 109.5
H20A C20 H20B 109.5
C19 C20 H20C 109.5
H20A C20 H20C 109.5
H20B C20 H20C 109.5
C19 C21 H21D 109.5
C19 C21 H21E 109.5
H21D C21 H21E 109.5
C19 C21 H21F 109.5
H21D C21 H21F 109.5
H21E C21 H21F 109.5
C19 C22 H22D 109.5
C19 C22 H22E 109.5
H22D C22 H22E 109.5
C19 C22 H22F 109.5
H22D C22 H22F 109.5
H22E C22 H22F 109.5
C25 C23 H23D 109.5
C25 C23 H23E 109.5
H23D C23 H23E 109.5
C25 C23 H23F 109.5
H23D C23 H23F 109.5
H23E C23 H23F 109.5
C25 C24 H24D 109.5
C25 C24 H24E 109.5
H24D C24 H24E 109.5
C25 C24 H24F 109.5
H24D C24 H24F 109.5
H24E C24 H24F 109.5
C23 C25 C24 109.3(2)
C23 C25 C26 108.9(3)
C24 C25 C26 109.8(2)
C23 C25 C27 110.3(2)
C24 C25 C27 109.7(2)
C26 C25 C27 108.8(2)
C25 C26 H26A 109.5
C25 C26 H26B 109.5
H26A C26 H26B 109.5
C25 C26 H26C 109.5
H26A C26 H26C 109.5
H26B C26 H26C 109.5
O5 C27 C28 124.9(2)
O5 C27 C25 116.4(2)
C28 C27 C25 118.6(2)
C27 C28 C29 126.1(2)
C27 C28 H28 117.0
C29 C28 H28 117.0
O6 C29 C28 125.1(2)
O6 C29 C30 114.2(2)
C28 C29 C30 120.7(2)
C32 C30 C33 113.0(3)
C32 C30 C29 113.6(3)
C33 C30 C29 106.5(2)
C32 C30 C31 107.7(3)
C33 C30 C31 107.3(3)
C29 C30 C31 108.5(2)
C30 C31 H31A 109.5
C30 C31 H31B 109.5
H31A C31 H31B 109.5
C30 C31 H31C 109.5
H31A C31 H31C 109.5
H31B C31 H31C 109.5
C30 C32 H32A 109.5
C30 C32 H32B 109.5
H32A C32 H32B 109.5
C30 C32 H32C 109.5
H32A C32 H32C 109.5
H32B C32 H32C 109.5
C30 C33 H33A 109.5
C30 C33 H33B 109.5
H33A C33 H33B 109.5
C30 C33 H33C 109.5
H33A C33 H33C 109.5
H33B C33 H33C 109.5
C37 C34 H34A 109.5
C37 C34 H34B 109.5
H34A C34 H34B 109.5
C37 C34 H34C 109.5
H34A C34 H34C 109.5
H34B C34 H34C 109.5
C37 C35 H35A 109.5
C37 C35 H35B 109.5
H35A C35 H35B 109.5
C37 C35 H35C 109.5
H35A C35 H35C 109.5
H35B C35 H35C 109.5
C37 C36 H36A 109.5
C37 C36 H36B 109.5
H36A C36 H36B 109.5
C37 C36 H36C 109.5
H36A C36 H36C 109.5
H36B C36 H36C 109.5
C38 C37 C36 113.7(2)
C38 C37 C34 108.1(2)
C36 C37 C34 109.7(2)
C38 C37 C35 106.7(2)
C36 C37 C35 109.1(2)
C34 C37 C35 109.5(2)
O7 C38 C39 122.7(2)
O7 C38 C37 114.7(2)
C39 C38 C37 122.6(2)
C40 C39 C38 122.5(2)
C40 C39 H39 118.7
C38 C39 H39 118.7
O8 C40 C39 121.1(2)
O8 C40 C41 114.9(2)
C39 C40 C41 124.0(2)
C40 C41 C44 108.1(2)
C40 C41 C43 112.8(2)
C44 C41 C43 109.2(2)
C40 C41 C42 107.7(2)
C44 C41 C42 109.9(2)
C43 C41 C42 109.2(2)
C41 C42 H42A 109.5
C41 C42 H42B 109.5
H42A C42 H42B 109.5
C41 C42 H42C 109.5
H42A C42 H42C 109.5
H42B C42 H42C 109.5
C41 C43 H43A 109.5
C41 C43 H43B 109.5
H43A C43 H43B 109.5
C41 C43 H43C 109.5
H43A C43 H43C 109.5
H43B C43 H43C 109.5
C41 C44 H44A 109.5
C41 C44 H44B 109.5
H44A C44 H44B 109.5
C41 C44 H44C 109.5
H44A C44 H44C 109.5
H44B C44 H44C 109.5
C47 C45 H45A 109.5
C47 C45 H45B 109.5
H45A C45 H45B 109.5
C47 C45 H45C 109.5
H45A C45 H45C 109.5
H45B C45 H45C 109.5
C47 C46 H46A 109.5
C47 C46 H46B 109.5
H46A C46 H46B 109.5
C47 C46 H46C 109.5
H46A C46 H46C 109.5
H46B C46 H46C 109.5
C48 C47 C46 109.0(2)
C48 C47 C45 109.8(2)
C46 C47 C45 109.4(2)
C48 C47 C49 113.2(2)
C46 C47 C49 108.9(2)
C45 C47 C49 106.5(2)
C47 C48 H48A 109.5
C47 C48 H48B 109.5
H48A C48 H48B 109.5
C47 C48 H48C 109.5
H48A C48 H48C 109.5
H48B C48 H48C 109.5
O9 C49 C50 125.1(2)
O9 C49 C47 114.2(2)
C50 C49 C47 120.6(2)
C51 C50 C49 125.5(2)
C51 C50 H50 117.3
C49 C50 H50 117.3
O10 C51 C50 125.1(2)
O10 C51 C53 114.1(2)
C50 C51 C53 120.8(2)
C53 C52 H52A 109.5
C53 C52 H52B 109.5
H52A C52 H52B 109.5
C53 C52 H52C 109.5
H52A C52 H52C 109.5
H52B C52 H52C 109.5
C55 C53 C52 109.7(2)
C55 C53 C54 109.0(2)
C52 C53 C54 109.5(3)
C55 C53 C51 114.2(2)
C52 C53 C51 107.5(2)
C54 C53 C51 106.8(2)
C53 C54 H54A 109.5
C53 C54 H54B 109.5
H54A C54 H54B 109.5
C53 C54 H54C 109.5
H54A C54 H54C 109.5
H54B C54 H54C 109.5
C53 C55 H55A 109.5
C53 C55 H55B 109.5
H55A C55 H55B 109.5
C53 C55 H55C 109.5
H55A C55 H55C 109.5
H55B C55 H55C 109.5
C73 O14 Li2 152.7(14)
C73 O14 Co2 112.9(9)
Li2 O14 Co2 86.9(7)
C73 O14 Mn2 116.2(10)
Li2 O14 Mn2 82.5(7)
Co2 O14 Mn2 86.2(5)
C4 C1 H1A 109.5
C4 C1 H1B 109.5
H1A C1 H1B 109.5
C4 C1 H1C 109.5
H1A C1 H1C 109.5
H1B C1 H1C 109.5
C4 C2 H2A 109.5
C4 C2 H2B 109.5
H2A C2 H2B 109.5
C4 C2 H2C 109.5
H2A C2 H2C 109.5
H2B C2 H2C 109.5
C4 C3 H3A 109.5
C4 C3 H3B 109.5
H3A C3 H3B 109.5
C4 C3 H3C 109.5
H3A C3 H3C 109.5
H3B C3 H3C 109.5
C59 C56 H56A 109.5
C59 C56 H56B 109.5
H56A C56 H56B 109.5
C59 C56 H56C 109.5
H56A C56 H56C 109.5
H56B C56 H56C 109.5
C59 C57 H57A 109.5
C59 C57 H57B 109.5
H57A C57 H57B 109.5
C59 C57 H57C 109.5
H57A C57 H57C 109.5
H57B C57 H57C 109.5
C59 C58 H58A 109.5
C59 C58 H58B 109.5
H58A C58 H58B 109.5
C59 C58 H58C 109.5
H58A C58 H58C 109.5
H58B C58 H58C 109.5
C56 C59 C58 111.7(14)
C56 C59 C60 109.2(16)
C58 C59 C60 111.0(15)
C56 C59 C57 107.5(15)
C58 C59 C57 108.9(15)
C60 C59 C57 108.5(16)
O11 C60 C61 125.3(16)
O11 C60 C59 118(2)
C61 C60 C59 116.4(16)
C62 C61 C60 126.1(13)
C62 C61 H61 116.9
C60 C61 H61 116.9
C60 O11 Co2 123.3(17)
O12 C62 C61 126.2(11)
O12 C62 C63 112.1(9)
C61 C62 C63 121.7(9)
C62 O12 Co2 126.0(8)
C66 C63 C64 109.2(11)
C66 C63 C65 110.4(7)
C64 C63 C65 110.3(11)
C66 C63 C62 112.1(6)
C64 C63 C62 106.7(13)
C65 C63 C62 108.1(8)
C63 C64 H64A 109.5
C63 C64 H64B 109.5
H64A C64 H64B 109.5
C63 C64 H64C 109.5
H64A C64 H64C 109.5
H64B C64 H64C 109.5
C63 C65 H65A 109.5
C63 C65 H65B 109.5
H65A C65 H65B 109.5
C63 C65 H65C 109.5
H65A C65 H65C 109.5
H65B C65 H65C 109.5
C63 C66 H66A 109.5
C63 C66 H66B 109.5
H66A C66 H66B 109.5
C63 C66 H66C 109.5
H66A C66 H66C 109.5
H66B C66 H66C 109.5
C70A C67 H67A 109.5
C70A C67 H67B 109.5
H67A C67 H67B 109.5
C70A C67 H67C 109.5
H67A C67 H67C 109.5
H67B C67 H67C 109.5
C70A C68 H68A 109.5
C70A C68 H68B 109.5
H68A C68 H68B 109.5
C70A C68 H68C 109.5
H68A C68 H68C 109.5
H68B C68 H68C 109.5
C70A C69 H69A 109.5
C70A C69 H69B 109.5
H69A C69 H69B 109.5
C70A C69 H69C 109.5
H69A C69 H69C 109.5
H69B C69 H69C 109.5
C67 C70A C69 121(2)
C67 C70A C71 107(2)
C69 C70A C71 115.3(19)
C67 C70A C68 111(2)
C69 C70A C68 97.5(16)
C71 C70A C68 102.6(16)
O13 C71 C72 125(2)
O13 C71 C70A 115(2)
C72 C71 C70A 119(2)
C71 C72 C73 121(2)
C71 C72 H72 119.3
C73 C72 H72 119.3
O14 C73 C72 119.4(17)
O14 C73 C74 115.8(14)
C72 C73 C74 124.8(17)
C76 C74 C75 109.1(16)
C76 C74 C77 109.9(14)
C75 C74 C77 111.7(13)
C76 C74 C73 111.4(16)
C75 C74 C73 106.6(15)
C77 C74 C73 108.2(12)
C74 C75 H75A 109.5
C74 C75 H75B 109.5
H75A C75 H75B 109.5
C74 C75 H75C 109.5
H75A C75 H75C 109.5
H75B C75 H75C 109.5
C74 C76 H76A 109.5
C74 C76 H76B 109.5
H76A C76 H76B 109.5
C74 C76 H76C 109.5
H76A C76 H76C 109.5
H76B C76 H76C 109.5
C74 C77 H77A 109.5
C74 C77 H77B 109.5
H77A C77 H77B 109.5
C74 C77 H77C 109.5
H77A C77 H77C 109.5
H77B C77 H77C 109.5
C81 C78 H78A 109.5
C81 C78 H78B 109.5
H78A C78 H78B 109.5
C81 C78 H78C 109.5
H78A C78 H78C 109.5
H78B C78 H78C 109.5
C81 C79 H79A 109.5
C81 C79 H79B 109.5
H79A C79 H79B 109.5
C81 C79 H79C 109.5
H79A C79 H79C 109.5
H79B C79 H79C 109.5
C81 C80 H80A 109.5
C81 C80 H80B 109.5
H80A C80 H80B 109.5
C81 C80 H80C 109.5
H80A C80 H80C 109.5
H80B C80 H80C 109.5
C78 C81 C82 114.1(4)
C78 C81 C80 109.7(4)
C82 C81 C80 108.7(4)
C78 C81 C79 110.2(4)
C82 C81 C79 106.3(4)
C80 C81 C79 107.7(5)
O15 C82 C83 123.0(4)
O15 C82 C81 114.5(4)
C83 C82 C81 122.5(4)
C84 C83 C82 123.8(4)
C84 C83 H83 118.1
C82 C83 H83 118.1
O16 C84 C83 121.7(6)
O16 C84 C88 117.9(15)
C83 C84 C88 120.0(14)
C88 C85 H85A 109.5
C88 C85 H85B 109.5
H85A C85 H85B 109.5
C88 C85 H85C 109.5
H85A C85 H85C 109.5
H85B C85 H85C 109.5
C88 C86 H86A 109.5
C88 C86 H86B 109.5
H86A C86 H86B 109.5
C88 C86 H86C 109.5
H86A C86 H86C 109.5
H86B C86 H86C 109.5
C88 C87 H87A 109.5
C88 C87 H87B 109.5
H87A C87 H87B 109.5
C88 C87 H87C 109.5
H87A C87 H87C 109.5
H87B C87 H87C 109.5
C85 C88 C87 119(2)
C85 C88 C84 110(2)
C87 C88 C84 115(3)
C85 C88 C86 104(2)
C87 C88 C86 106(2)
C84 C88 C86 98.6(14)
C82 O15 Co2 118.5(3)
C82 O15 Li2 109.3(5)
Co2 O15 Li2 86.5(4)
C84 O16 Co2 117.9(5)
C84 O16 Mn2 150.4(7)
Co2 O16 Mn2 91.7(6)
C84 O16 Li2 107.0(9)
Co2 O16 Li2 78.4(6)
Mn2 O16 Li2 75.7(6)
C103 C100 H10A 109.5
C103 C100 H10B 109.5
H10A C100 H10B 109.5
C103 C100 H10C 109.5
H10A C100 H10C 109.5
H10B C100 H10C 109.5
C103 C101 H10D 109.5
C103 C101 H10E 109.5
H10D C101 H10E 109.5
C103 C101 H10F 109.5
H10D C101 H10F 109.5
H10E C101 H10F 109.5
C103 C102 H10G 109.5
C103 C102 H10H 109.5
H10G C102 H10H 109.5
C103 C102 H10I 109.5
H10G C102 H10I 109.5
H10H C102 H10I 109.5
C101 C103 C102 104.6(6)
C101 C103 C100 112.5(8)
C102 C103 C100 106.8(6)
C101 C103 C104 109.6(6)
C102 C103 C104 115.8(5)
C100 C103 C104 107.6(5)
O19 C104 C105 122.6(5)
O19 C104 C103 118.4(5)
C105 C104 C103 118.8(5)
C104 C105 C106 129.0(5)
C104 C105 H105 115.5
C106 C105 H105 115.5
O20 C106 C105 122.2(6)
O20 C106 C107 115.7(5)
C105 C106 C107 121.9(5)
C110 C107 C108 112.0(9)
C110 C107 C109 109.5(6)
C108 C107 C109 109.3(12)
C110 C107 C106 112.2(6)
C108 C107 C106 105.2(12)
C109 C107 C106 108.4(5)
C107 C108 H10J 109.5
C107 C108 H10K 109.5
H10J C108 H10K 109.5
C107 C108 H10L 109.5
H10J C108 H10L 109.5
H10K C108 H10L 109.5
C107 C109 H10M 109.5
C107 C109 H10N 109.5
H10M C109 H10N 109.5
C107 C109 H10O 109.5
H10M C109 H10O 109.5
H10N C109 H10O 109.5
C107 C110 H11A 109.5
C107 C110 H11B 109.5
H11A C110 H11B 109.5
C107 C110 H11C 109.5
H11A C110 H11C 109.5
H11B C110 H11C 109.5
C104 O19 Li2 123.4(5)
C104 O19 Mn2 148.9(4)
Li2 O19 Mn2 86.1(5)
C106 O20 Li2 126.7(6)
C93 O17 Mn2 127.5(15)
C95 O18 Mn2 127.8(9)
C92 C89 H89A 109.5
C92 C89 H89B 109.5
H89A C89 H89B 109.5
C92 C89 H89C 109.5
H89A C89 H89C 109.5
H89B C89 H89C 109.5
C92 C90 H90A 109.5
C92 C90 H90B 109.5
H90A C90 H90B 109.5
C92 C90 H90C 109.5
H90A C90 H90C 109.5
H90B C90 H90C 109.5
C92 C91 H91A 109.5
C92 C91 H91B 109.5
H91A C91 H91B 109.5
C92 C91 H91C 109.5
H91A C91 H91C 109.5
H91B C91 H91C 109.5
C91 C92 C89 109.5(19)
C91 C92 C93 112.7(9)
C89 C92 C93 109.0(18)
C91 C92 C90 109.8(12)
C89 C92 C90 108.8(19)
C93 C92 C90 107.0(12)
O17 C93 C94 124.4(14)
O17 C93 C92 110.8(14)
C94 C93 C92 124.5(12)
C93 C94 C95 127.3(11)
C93 C94 H94 116.4
C95 C94 H94 116.4
O18 C95 C94 125.7(11)
O18 C95 C96 115.4(9)
C94 C95 C96 118.8(9)
C97 C96 C95 109.8(6)
C97 C96 C99 110.7(6)
C95 C96 C99 115.3(7)
C97 C96 C98 111.0(10)
C95 C96 C98 103.5(14)
C99 C96 C98 106.3(12)
C96 C97 H97A 109.5
C96 C97 H97B 109.5
H97A C97 H97B 109.5
C96 C97 H97C 109.5
H97A C97 H97C 109.5
H97B C97 H97C 109.5
C96 C98 H98A 109.5
C96 C98 H98B 109.5
H98A C98 H98B 109.5
C96 C98 H98C 109.5
H98A C98 H98C 109.5
H98B C98 H98C 109.5
C96 C99 H99A 109.5
C96 C99 H99B 109.5
H99A C99 H99B 109.5
C96 C99 H99C 109.5
H99A C99 H99C 109.5
H99B C99 H99C 109.5
C71 O13 Co2 110.6(18)
C71 O13 Mn2 115.9(16)
Co2 O13 Mn2 90.1(11)
C71A O13A Co2X 112.1(15)
C71A O13A Mn2X 118(2)
Co2X O13A Mn2X 85.8(10)
C4 C1A H1AA 109.5
C4 C1A H1AB 109.5
H1AA C1A H1AB 109.5
C4 C1A H1AC 109.5
H1AA C1A H1AC 109.5
H1AB C1A H1AC 109.5
C4 C2A H2AA 109.5
C4 C2A H2AB 109.5
H2AA C2A H2AB 109.5
C4 C2A H2AC 109.5
H2AA C2A H2AC 109.5
H2AB C2A H2AC 109.5
C4 C3A H3AA 109.5
C4 C3A H3AB 109.5
H3AA C3A H3AB 109.5
C4 C3A H3AC 109.5
H3AA C3A H3AC 109.5
H3AB C3A H3AC 109.5
C59A C56A H56D 109.5
C59A C56A H56E 109.5
H56D C56A H56E 109.5
C59A C56A H56F 109.5
H56D C56A H56F 109.5
H56E C56A H56F 109.5
C59A C57A H57D 109.5
C59A C57A H57E 109.5
H57D C57A H57E 109.5
C59A C57A H57F 109.5
H57D C57A H57F 109.5
H57E C57A H57F 109.5
C59A C58A H58D 109.5
C59A C58A H58E 109.5
H58D C58A H58E 109.5
C59A C58A H58F 109.5
H58D C58A H58F 109.5
H58E C58A H58F 109.5
C57A C59A C60A 112.9(16)
C57A C59A C56A 109.4(15)
C60A C59A C56A 107.9(15)
C57A C59A C58A 110.0(15)
C60A C59A C58A 108.9(15)
C56A C59A C58A 107.6(14)
O11A C60A C61A 122.9(18)
O11A C60A C59A 116(2)
C61A C60A C59A 120.7(18)
C60A C61A C62A 126.1(14)
C60A C61A H61A 117.0
C62A C61A H61A 117.0
C60A O11A Mn2X 131.1(17)
O12A C62A C61A 124.8(10)
O12A C62A C63A 114.0(9)
C61A C62A C63A 121.1(10)
C62A O12A Mn2X 128.9(7)
C66A C63A C64A 108.6(12)
C66A C63A C62A 114.3(8)
C64A C63A C62A 107.0(14)
C66A C63A C65A 110.5(8)
C64A C63A C65A 108.0(12)
C62A C63A C65A 108.2(8)
C63A C64A H64D 109.5
C63A C64A H64E 109.5
H64D C64A H64E 109.5
C63A C64A H64F 109.5
H64D C64A H64F 109.5
H64E C64A H64F 109.5
C63A C65A H65D 109.5
C63A C65A H65E 109.5
H65D C65A H65E 109.5
C63A C65A H65F 109.5
H65D C65A H65F 109.5
H65E C65A H65F 109.5
C63A C66A H66D 109.5
C63A C66A H66E 109.5
H66D C66A H66E 109.5
C63A C66A H66F 109.5
H66D C66A H66F 109.5
H66E C66A H66F 109.5
C3X O1X Li2X 125.8(8)
C1X O2X Li2X 118.6(6)
C1X O2X Mn2X 150.2(4)
Li2X O2X Mn2X 88.3(5)
O2X C1X C2X 125.4(5)
O2X C1X C4X 117.5(5)
C2X C1X C4X 117.0(5)
C1X C2X C3X 125.8(5)
C1X C2X H2X 117.1
C3X C2X H2X 117.1
O1X C3X C2X 126.4(7)
O1X C3X C8X 114.5(6)
C2X C3X C8X 119.0(6)
C7X C4X C6X 110.2(6)
C7X C4X C1X 109.2(5)
C6X C4X C1X 112.6(5)
C7X C4X C5X 109.1(6)
C6X C4X C5X 107.0(5)
C1X C4X C5X 108.6(5)
C4X C5X H5XA 109.5
C4X C5X H5XB 109.5
H5XA C5X H5XB 109.5
C4X C5X H5XC 109.5
H5XA C5X H5XC 109.5
H5XB C5X H5XC 109.5
C4X C6X H6XA 109.5
C4X C6X H6XB 109.5
H6XA C6X H6XB 109.5
C4X C6X H6XC 109.5
H6XA C6X H6XC 109.5
H6XB C6X H6XC 109.5
C4X C7X H7XA 109.5
C4X C7X H7XB 109.5
H7XA C7X H7XB 109.5
C4X C7X H7XC 109.5
H7XA C7X H7XC 109.5
H7XB C7X H7XC 109.5
C10X C8X C9X 107.4(6)
C10X C8X C24X 107.9(9)
C9X C8X C24X 107.9(12)
C10X C8X C3X 110.1(5)
C9X C8X C3X 115.1(6)
C24X C8X C3X 108.2(11)
C8X C9X H9XA 109.5
C8X C9X H9XB 109.5
H9XA C9X H9XB 109.5
C8X C9X H9XC 109.5
H9XA C9X H9XC 109.5
H9XB C9X H9XC 109.5
C8X C10X H10P 109.5
C8X C10X H10Q 109.5
H10P C10X H10Q 109.5
C8X C10X H10R 109.5
H10P C10X H10R 109.5
H10Q C10X H10R 109.5
C15X O11X Co2X 116.6(4)
C15X O11X Li2X 112.4(6)
Co2X O11X Li2X 88.1(5)
C13X O12X Co2X 115.6(5)
C13X O12X Mn2X 152.1(7)
Co2X O12X Mn2X 92.3(5)
C13X O12X Li2X 107.4(9)
Co2X O12X Li2X 76.9(6)
Mn2X O12X Li2X 77.9(5)
O12X C13X C16X 119.8(18)
O12X C13X C14X 122.6(7)
C16X C13X C14X 117.6(17)
C13X C14X C15X 122.7(5)
C13X C14X H14X 118.7
C15X C14X H14X 118.7
O11X C15X C14X 123.9(5)
O11X C15X C20X 116.0(5)
C14X C15X C20X 120.0(6)
C13X C16X C18X 125(3)
C13X C16X C17X 111(3)
C18X C16X C17X 106(2)
C13X C16X C19X 108(2)
C18X C16X C19X 103(2)
C17X C16X C19X 101.3(18)
C16X C17X H17A 109.5
C16X C17X H17B 109.5
H17A C17X H17B 109.5
C16X C17X H17C 109.5
H17A C17X H17C 109.5
H17B C17X H17C 109.5
C16X C18X H18A 109.5
C16X C18X H18B 109.5
H18A C18X H18B 109.5
C16X C18X H18C 109.5
H18A C18X H18C 109.5
H18B C18X H18C 109.5
C16X C19X H19A 109.5
C16X C19X H19B 109.5
H19A C19X H19B 109.5
C16X C19X H19C 109.5
H19A C19X H19C 109.5
H19B C19X H19C 109.5
C23X C20X C21X 109.7(6)
C23X C20X C15X 109.2(5)
C21X C20X C15X 114.6(6)
C23X C20X C22X 109.7(7)
C21X C20X C22X 109.3(6)
C15X C20X C22X 104.2(6)
C20X C21X H21A 109.5
C20X C21X H21B 109.5
H21A C21X H21B 109.5
C20X C21X H21C 109.5
H21A C21X H21C 109.5
H21B C21X H21C 109.5
C20X C22X H22A 109.5
C20X C22X H22B 109.5
H22A C22X H22B 109.5
C20X C22X H22C 109.5
H22A C22X H22C 109.5
H22B C22X H22C 109.5
C20X C23X H23A 109.5
C20X C23X H23B 109.5
H23A C23X H23B 109.5
C20X C23X H23C 109.5
H23A C23X H23C 109.5
H23B C23X H23C 109.5
C8X C24X H24A 109.5
C8X C24X H24B 109.5
H24A C24X H24B 109.5
C8X C24X H24C 109.5
H24A C24X H24C 109.5
H24B C24X H24C 109.5
C93A O17A Co2X 127.6(15)
C95A O18A Co2X 128.3(10)
C92A C89A H89D 109.5
C92A C89A H89E 109.5
H89D C89A H89E 109.5
C92A C89A H89F 109.5
H89D C89A H89F 109.5
H89E C89A H89F 109.5
C92A C90A H90D 109.5
C92A C90A H90E 109.5
H90D C90A H90E 109.5
C92A C90A H90F 109.5
H90D C90A H90F 109.5
H90E C90A H90F 109.5
C92A C91A H91D 109.5
C92A C91A H91E 109.5
H91D C91A H91E 109.5
C92A C91A H91F 109.5
H91D C91A H91F 109.5
H91E C91A H91F 109.5
C89A C92A C90A 112.3(19)
C89A C92A C93A 107.5(17)
C90A C92A C93A 108.4(10)
C89A C92A C91A 107.3(18)
C90A C92A C91A 107.2(12)
C93A C92A C91A 114.3(9)
O17A C93A C94A 124.4(15)
O17A C93A C92A 115.5(14)
C94A C93A C92A 119.7(12)
C93A C94A C95A 125.5(10)
C93A C94A H94A 117.2
C95A C94A H94A 117.2
O18A C95A C94A 124.2(11)
O18A C95A C96A 115.2(11)
C94A C95A C96A 120.6(9)
C98A C96A C97A 119.8(14)
C98A C96A C95A 111.8(16)
C97A C96A C95A 106.6(8)
C98A C96A C99A 102.1(12)
C97A C96A C99A 105.0(8)
C95A C96A C99A 111.3(8)
C96A C97A H97D 109.5
C96A C97A H97E 109.5
H97D C97A H97E 109.5
C96A C97A H97F 109.5
H97D C97A H97F 109.5
H97E C97A H97F 109.5
C96A C98A H98D 109.5
C96A C98A H98E 109.5
H98D C98A H98E 109.5
C96A C98A H98F 109.5
H98D C98A H98F 109.5
H98E C98A H98F 109.5
C96A C99A H99D 109.5
C96A C99A H99E 109.5
H99D C99A H99E 109.5
C96A C99A H99F 109.5
H99D C99A H99F 109.5
H99E C99A H99F 109.5
C73A O14A Li2X 151.7(14)
C73A O14A Co2X 112.7(11)
Li2X O14A Co2X 86.7(7)
C73A O14A Mn2X 116.3(9)
Li2X O14A Mn2X 84.8(7)
Co2X O14A Mn2X 84.6(5)
C70 C67A H67D 109.5
C70 C67A H67E 109.5
H67D C67A H67E 109.5
C70 C67A H67F 109.5
H67D C67A H67F 109.5
H67E C67A H67F 109.5
C70 C68A H68D 109.5
C70 C68A H68E 109.5
H68D C68A H68E 109.5
C70 C68A H68F 109.5
H68D C68A H68F 109.5
H68E C68A H68F 109.5
C70 C69A H69D 109.5
C70 C69A H69E 109.5
H69D C69A H69E 109.5
C70 C69A H69F 109.5
H69D C69A H69F 109.5
H69E C69A H69F 109.5
C68A C70 C71A 112(2)
C68A C70 C67A 107(2)
C71A C70 C67A 108(2)
C68A C70 C69A 120(2)
C71A C70 C69A 109.9(17)
C67A C70 C69A 99(2)
O13A C71A C72A 120(2)
O13A C71A C70 114(2)
C72A C71A C70 126(2)
C73A C72A C71A 124(2)
C73A C72A H72A 118.2
C71A C72A H72A 118.2
O14A C73A C72A 122.8(18)
O14A C73A C74A 114.0(15)
C72A C73A C74A 123.1(17)
C73A C74A C77A 108.4(13)
C73A C74A C76A 113.7(17)
C77A C74A C76A 108.4(14)
C73A C74A C75A 108.9(14)
C77A C74A C75A 108.0(13)
C76A C74A C75A 109.2(16)
C74A C75A H75D 109.5
C74A C75A H75E 109.5
H75D C75A H75E 109.5
C74A C75A H75F 109.5
H75D C75A H75F 109.5
H75E C75A H75F 109.5
C74A C76A H76D 109.5
C74A C76A H76E 109.5
H76D C76A H76E 109.5
C74A C76A H76F 109.5
H76D C76A H76F 109.5
H76E C76A H76F 109.5
C74A C77A H77D 109.5
C74A C77A H77E 109.5
H77D C77A H77E 109.5
C74A C77A H77F 109.5
H77D C77A H77F 109.5
H77E C77A H77F 109.5

loop_
_geom_bond_atom_site_label_1
_geom_bond_atom_site_label_2
_geom_bond_distance
Li1 O2 1.827(5)
Li1 O8 1.942(5)
Li1 O1 2.003(5)
Li1 O3 2.094(5)
Mn1 O10 2.0561(17)
Mn1 O9 2.0786(17)
Mn1 O1 2.1641(18)
Mn1 O4 2.1972(16)
Mn1 O8 2.3143(16)
Mn1 O7 2.3229(17)
Co1 O6 1.9907(17)
Co1 O5 2.0190(17)
Co1 O3 2.0910(17)
Co1 O7 2.1367(17)
Co1 O4 2.1427(16)
Co1 O8 2.2555(16)
Li2 O20 1.832(16)
Li2 O14 1.94(2)
Li2 O19 1.988(13)
Li2 O15 2.109(12)
Li2 O16 2.41(2)
Mn2 O17 2.05(2)
Mn2 O18 2.108(17)
Mn2 O19 2.172(5)
Mn2 O16 2.224(13)
Mn2 O13 2.24(3)
Mn2 O14 2.346(13)
Co2 O12 2.013(9)
Co2 O11 2.055(19)
Co2 O15 2.092(4)
Co2 O16 2.139(11)
Co2 O13 2.18(3)
Co2 O14 2.235(13)
Li2X O1X 1.826(16)
Li2X O14A 1.95(2)
Li2X O2X 2.015(16)
Li2X O11X 2.078(17)
Li2X O12X 2.48(2)
Co2X O18A 1.989(16)
Co2X O17A 2.03(2)
Co2X O11X 2.075(6)
Co2X O12X 2.147(12)
Co2X O14A 2.244(14)
Co2X O13A 2.27(2)
Mn2X O12A 2.041(9)
Mn2X O11A 2.056(18)
Mn2X O12X 2.152(10)
Mn2X O2X 2.174(5)
Mn2X O13A 2.28(3)
Mn2X O14A 2.359(13)
O1 C5 1.283(3)
O2 C7 1.238(3)
O3 C16 1.279(3)
O4 C18 1.298(3)
O5 C27 1.266(3)
O6 C29 1.276(3)
O7 C38 1.291(3)
O8 C40 1.296(3)
O9 C49 1.272(3)
O10 C51 1.273(3)
C4 C2A 1.30(3)
C4 C1 1.514(4)
C4 C3 1.534(4)
C4 C5 1.548(4)
C4 C2 1.552(4)
C4 C3A 1.56(3)
C4 C1A 1.74(3)
C5 C6 1.395(4)
C6 C7 1.415(4)
C6 H6 0.9500
C7 C8 1.552(4)
C8 C10 1.524(4)
C8 C11 1.526(4)
C8 C9 1.540(4)
C9 H9A 0.9800
C9 H9B 0.9800
C9 H9C 0.9800
C10 H10S 0.9800
C10 H10T 0.9800
C10 H10U 0.9800
C11 H11D 0.9800
C11 H11E 0.9800
C11 H11F 0.9800
C12 C14 1.533(4)
C12 H12A 0.9800
C12 H12B 0.9800
C12 H12C 0.9800
C13 C14 1.523(4)
C13 H13A 0.9800
C13 H13B 0.9800
C13 H13C 0.9800
C14 C15 1.533(4)
C14 C16 1.535(3)
C15 H15A 0.9800
C15 H15B 0.9800
C15 H15C 0.9800
C16 C17 1.411(3)
C17 C18 1.393(3)
C17 H17 0.9500
C18 C19 1.533(3)
C19 C22 1.530(3)
C19 C20 1.534(4)
C19 C21 1.545(4)
C20 H20A 0.9800
C20 H20B 0.9800
C20 H20C 0.9800
C21 H21D 0.9800
C21 H21E 0.9800
C21 H21F 0.9800
C22 H22D 0.9800
C22 H22E 0.9800
C22 H22F 0.9800
C23 C25 1.531(4)
C23 H23D 0.9800
C23 H23E 0.9800
C23 H23F 0.9800
C24 C25 1.533(4)
C24 H24D 0.9800
C24 H24E 0.9800
C24 H24F 0.9800
C25 C26 1.534(4)
C25 C27 1.542(4)
C26 H26A 0.9800
C26 H26B 0.9800
C26 H26C 0.9800
C27 C28 1.399(3)
C28 C29 1.399(4)
C28 H28 0.9500
C29 C30 1.542(3)
C30 C32 1.508(5)
C30 C33 1.519(5)
C30 C31 1.546(5)
C31 H31A 0.9800
C31 H31B 0.9800
C31 H31C 0.9800
C32 H32A 0.9800
C32 H32B 0.9800
C32 H32C 0.9800
C33 H33A 0.9800
C33 H33B 0.9800
C33 H33C 0.9800
C34 C37 1.537(3)
C34 H34A 0.9800
C34 H34B 0.9800
C34 H34C 0.9800
C35 C37 1.538(4)
C35 H35A 0.9800
C35 H35B 0.9800
C35 H35C 0.9800
C36 C37 1.531(3)
C36 H36A 0.9800
C36 H36B 0.9800
C36 H36C 0.9800
C37 C38 1.528(3)
C38 C39 1.403(3)
C39 C40 1.391(3)
C39 H39 0.9500
C40 C41 1.524(3)
C41 C44 1.532(3)
C41 C43 1.533(3)
C41 C42 1.543(3)
C42 H42A 0.9800
C42 H42B 0.9800
C42 H42C 0.9800
C43 H43A 0.9800
C43 H43B 0.9800
C43 H43C 0.9800
C44 H44A 0.9800
C44 H44B 0.9800
C44 H44C 0.9800
C45 C47 1.541(4)
C45 H45A 0.9800
C45 H45B 0.9800
C45 H45C 0.9800
C46 C47 1.535(4)
C46 H46A 0.9800
C46 H46B 0.9800
C46 H46C 0.9800
C47 C48 1.532(4)
C47 C49 1.543(3)
C48 H48A 0.9800
C48 H48B 0.9800
C48 H48C 0.9800
C49 C50 1.400(3)
C50 C51 1.392(4)
C50 H50 0.9500
C51 C53 1.549(3)
C52 C53 1.529(4)
C52 H52A 0.9800
C52 H52B 0.9800
C52 H52C 0.9800
C53 C55 1.525(4)
C53 C54 1.529(4)
C54 H54A 0.9800
C54 H54B 0.9800
C54 H54C 0.9800
C55 H55A 0.9800
C55 H55B 0.9800
C55 H55C 0.9800
O14 C73 1.33(2)
C1 H1A 0.9800
C1 H1B 0.9800
C1 H1C 0.9800
C2 H2A 0.9800
C2 H2B 0.9800
C2 H2C 0.9800
C3 H3A 0.9800
C3 H3B 0.9800
C3 H3C 0.9800
C56 C59 1.516(18)
C56 H56A 0.9800
C56 H56B 0.9800
C56 H56C 0.9800
C57 C59 1.57(2)
C57 H57A 0.9800
C57 H57B 0.9800
C57 H57C 0.9800
C58 C59 1.52(2)
C58 H58A 0.9800
C58 H58B 0.9800
C58 H58C 0.9800
C59 C60 1.537(17)
C60 O11 1.31(3)
C60 C61 1.41(3)
C61 C62 1.374(12)
C61 H61 0.9500
C62 O12 1.289(9)
C62 C63 1.549(11)
C63 C66 1.525(10)
C63 C64 1.531(12)
C63 C65 1.535(10)
C64 H64A 0.9800
C64 H64B 0.9800
C64 H64C 0.9800
C65 H65A 0.9800
C65 H65B 0.9800
C65 H65C 0.9800
C66 H66A 0.9800
C66 H66B 0.9800
C66 H66C 0.9800
C67 C70A 1.53(3)
C67 H67A 0.9800
C67 H67B 0.9800
C67 H67C 0.9800
C68 C70A 1.81(3)
C68 H68A 0.9800
C68 H68B 0.9800
C68 H68C 0.9800
C69 C70A 1.54(4)
C69 H69A 0.9800
C69 H69B 0.9800
C69 H69C 0.9800
C70A C71 1.54(3)
C71 O13 1.31(4)
C71 C72 1.38(4)
C72 C73 1.40(3)
C72 H72 0.9500
C73 C74 1.55(2)
C74 C76 1.51(2)
C74 C75 1.52(2)
C74 C77 1.526(13)
C75 H75A 0.9800
C75 H75B 0.9800
C75 H75C 0.9800
C76 H76A 0.9800
C76 H76B 0.9800
C76 H76C 0.9800
C77 H77A 0.9800
C77 H77B 0.9800
C77 H77C 0.9800
C78 C81 1.522(7)
C78 H78A 0.9800
C78 H78B 0.9800
C78 H78C 0.9800
C79 C81 1.553(7)
C79 H79A 0.9800
C79 H79B 0.9800
C79 H79C 0.9800
C80 C81 1.548(7)
C80 H80A 0.9800
C80 H80B 0.9800
C80 H80C 0.9800
C81 C82 1.533(6)
C82 O15 1.280(6)
C82 C83 1.404(6)
C83 C84 1.391(6)
C83 H83 0.9500
C84 O16 1.293(15)
C84 C88 1.57(4)
C85 C88 1.45(4)
C85 H85A 0.9800
C85 H85B 0.9800
C85 H85C 0.9800
C86 C88 1.69(3)
C86 H86A 0.9800
C86 H86B 0.9800
C86 H86C 0.9800
C87 C88 1.45(4)
C87 H87A 0.9800
C87 H87B 0.9800
C87 H87C 0.9800
C100 C103 1.520(11)
C100 H10A 0.9800
C100 H10B 0.9800
C100 H10C 0.9800
C101 C103 1.473(11)
C101 H10D 0.9800
C101 H10E 0.9800
C101 H10F 0.9800
C102 C103 1.516(8)
C102 H10G 0.9800
C102 H10H 0.9800
C102 H10I 0.9800
C103 C104 1.548(7)
C104 O19 1.281(6)
C104 C105 1.382(7)
C105 C106 1.411(8)
C105 H105 0.9500
C106 O20 1.299(7)
C106 C107 1.542(5)
C107 C110 1.532(5)
C107 C108 1.537(5)
C107 C109 1.537(5)
C108 H10J 0.9800
C108 H10K 0.9800
C108 H10L 0.9800
C109 H10M 0.9800
C109 H10N 0.9800
C109 H10O 0.9800
C110 H11A 0.9800
C110 H11B 0.9800
C110 H11C 0.9800
O17 C93 1.35(2)
O18 C95 1.272(11)
C89 C92 1.53(2)
C89 H89A 0.9800
C89 H89B 0.9800
C89 H89C 0.9800
C90 C92 1.554(17)
C90 H90A 0.9800
C90 H90B 0.9800
C90 H90C 0.9800
C91 C92 1.526(18)
C91 H91A 0.9800
C91 H91B 0.9800
C91 H91C 0.9800
C92 C93 1.545(14)
C93 C94 1.366(13)
C94 C95 1.390(10)
C94 H94 0.9500
C95 C96 1.555(14)
C96 C97 1.463(8)
C96 C99 1.555(9)
C96 C98 1.631(16)
C97 H97A 0.9800
C97 H97B 0.9800
C97 H97C 0.9800
C98 H98A 0.9800
C98 H98B 0.9800
C98 H98C 0.9800
C99 H99A 0.9800
C99 H99B 0.9800
C99 H99C 0.9800
O13A C71A 1.28(4)
C1A H1AA 0.9800
C1A H1AB 0.9800
C1A H1AC 0.9800
C2A H2AA 0.9800
C2A H2AB 0.9800
C2A H2AC 0.9800
C3A H3AA 0.9800
C3A H3AB 0.9800
C3A H3AC 0.9800
C56A C59A 1.559(17)
C56A H56D 0.9800
C56A H56E 0.9800
C56A H56F 0.9800
C57A C59A 1.49(2)
C57A H57D 0.9800
C57A H57E 0.9800
C57A H57F 0.9800
C58A C59A 1.57(2)
C58A H58D 0.9800
C58A H58E 0.9800
C58A H58F 0.9800
C59A C60A 1.529(18)
C60A O11A 1.25(3)
C60A C61A 1.39(3)
C61A C62A 1.401(13)
C61A H61A 0.9500
C62A O12A 1.270(11)
C62A C63A 1.542(5)
C63A C66A 1.534(5)
C63A C64A 1.541(5)
C63A C65A 1.544(5)
C64A H64D 0.9800
C64A H64E 0.9800
C64A H64F 0.9800
C65A H65D 0.9800
C65A H65E 0.9800
C65A H65F 0.9800
C66A H66D 0.9800
C66A H66E 0.9800
C66A H66F 0.9800
O1X C3X 1.195(8)
O2X C1X 1.292(6)
C1X C2X 1.393(8)
C1X C4X 1.553(8)
C2X C3X 1.422(8)
C2X H2X 0.9500
C3X C8X 1.545(5)
C4X C7X 1.484(9)
C4X C6X 1.514(9)
C4X C5X 1.568(9)
C5X H5XA 0.9800
C5X H5XB 0.9800
C5X H5XC 0.9800
C6X H6XA 0.9800
C6X H6XB 0.9800
C6X H6XC 0.9800
C7X H7XA 0.9800
C7X H7XB 0.9800
C7X H7XC 0.9800
C8X C10X 1.534(5)
C8X C9X 1.537(5)
C8X C24X 1.540(5)
C9X H9XA 0.9800
C9X H9XB 0.9800
C9X H9XC 0.9800
C10X H10P 0.9800
C10X H10Q 0.9800
C10X H10R 0.9800
O11X C15X 1.283(7)
O12X C13X 1.309(13)
C13X C16X 1.37(3)
C13X C14X 1.400(8)
C14X C15X 1.403(8)
C14X H14X 0.9500
C15X C20X 1.531(5)
C16X C18X 1.51(4)
C16X C17X 1.62(4)
C16X C19X 1.67(3)
C17X H17A 0.9800
C17X H17B 0.9800
C17X H17C 0.9800
C18X H18A 0.9800
C18X H18B 0.9800
C18X H18C 0.9800
C19X H19A 0.9800
C19X H19B 0.9800
C19X H19C 0.9800
C20X C23X 1.526(5)
C20X C21X 1.529(5)
C20X C22X 1.543(5)
C21X H21A 0.9800
C21X H21B 0.9800
C21X H21C 0.9800
C22X H22A 0.9800
C22X H22B 0.9800
C22X H22C 0.9800
C23X H23A 0.9800
C23X H23B 0.9800
C23X H23C 0.9800
C24X H24A 0.9800
C24X H24B 0.9800
C24X H24C 0.9800
O17A C93A 1.25(3)
O18A C95A 1.263(10)
C89A C92A 1.51(3)
C89A H89D 0.9800
C89A H89E 0.9800
C89A H89F 0.9800
C90A C92A 1.510(15)
C90A H90D 0.9800
C90A H90E 0.9800
C90A H90F 0.9800
C91A C92A 1.544(16)
C91A H91D 0.9800
C91A H91E 0.9800
C91A H91F 0.9800
C92A C93A 1.536(14)
C93A C94A 1.390(13)
C94A C95A 1.415(11)
C94A H94A 0.9500
C95A C96A 1.524(14)
C96A C98A 1.461(16)
C96A C97A 1.498(12)
C96A C99A 1.579(11)
C97A H97D 0.9800
C97A H97E 0.9800
C97A H97F 0.9800
C98A H98D 0.9800
C98A H98E 0.9800
C98A H98F 0.9800
C99A H99D 0.9800
C99A H99E 0.9800
C99A H99F 0.9800
O14A C73A 1.26(2)
C67A C70 1.55(3)
C67A H67D 0.9800
C67A H67E 0.9800
C67A H67F 0.9800
C68A C70 1.26(3)
C68A H68D 0.9800
C68A H68E 0.9800
C68A H68F 0.9800
C69A C70 1.60(3)
C69A H69D 0.9800
C69A H69E 0.9800
C69A H69F 0.9800
C70 C71A 1.51(3)
C71A C72A 1.46(3)
C72A C73A 1.38(3)
C72A H72A 0.9500
C73A C74A 1.51(2)
C74A C77A 1.539(15)
C74A C76A 1.56(2)
C74A C75A 1.57(2)
C75A H75D 0.9800
C75A H75E 0.9800
C75A H75F 0.9800
C76A H76D 0.9800
C76A H76E 0.9800
C76A H76F 0.9800
C77A H77D 0.9800
C77A H77E 0.9800
C77A H77F 0.9800
